data_1564800
loop_
_publ_author_name
'Luo, Xiaowei'
'Cai, Guodi'
'Guo, Yinfeng'
'Gao, Chenghai'
'Huang, Weifeng'
'Zhang, Zhenhua'
'Lu, Humu'
'Liu, Kai'
'Chen, Jianghe'
'Xiong, Xiaofeng'
'Lei, Jinping'
'Zhou, Xuefeng'
'Wang, Junjian'
'Liu, Yonghong'

_publ_section_title
;
 Exploring Marine-Derived Ascochlorins as Novel Human Dihydroorotate
 Dehydrogenase Inhibitors for Treatment of Triple-Negative Breast Cancer.
;
_journal_issue 18
_journal_name_full 'Journal of medicinal chemistry'
_journal_page_first 13918
_journal_page_last 13932
_journal_paper_doi 10.1021/acs.jmedchem.1c01402
_journal_volume 64
_journal_year 2021
_chemical_absolute_configuration ad
_chemical_formula_moiety 'C23 H31 Cl O5'
_chemical_formula_sum 'C23 H31 Cl O5'
_chemical_formula_weight 422.93
_space_group_crystal_system triclinic
_space_group_IT_number 1
_space_group_name_Hall 'P 1'
_space_group_name_H-M_alt 'P 1'
_atom_sites_solution_hydrogens geom
_atom_sites_solution_primary dual
_audit_creation_date 2019-11-06
_audit_creation_method
;
Olex2 1.2
(compiled 2018.05.29 svn.r3508 for OlexSys, GUI svn.r5506)
;
_cell_angle_alpha 105.337(2)
_cell_angle_beta 92.858(2)
_cell_angle_gamma 113.621(3)
_cell_formula_units_Z 8
_cell_length_a 15.1437(4)
_cell_length_b 17.4925(5)
_cell_length_c 19.3925(5)
_cell_measurement_reflns_used 4983
_cell_measurement_temperature 100(1)
_cell_measurement_theta_max 73.3700
_cell_measurement_theta_min 5.2790
_cell_volume 4467.9(2)
_computing_cell_refinement 'CrysAlisPro 1.171.39.33c (Rigaku OD, 2017)'
_computing_data_collection 'CrysAlisPro 1.171.39.33c (Rigaku OD, 2017)'
_computing_data_reduction 'CrysAlisPro 1.171.39.33c (Rigaku OD, 2017)'
_computing_molecular_graphics 'Olex2 (Dolomanov et al., 2009)'
_computing_publication_material 'Olex2 (Dolomanov et al., 2009)'
_computing_structure_refinement 'ShelXL (Sheldrick, 2015)'
_computing_structure_solution 'ShelXT (Sheldrick, 2015)'
_diffrn_ambient_environment N~2~
_diffrn_ambient_temperature 100(1)
_diffrn_detector 'Pilatus3R 200K-A'
_diffrn_measured_fraction_theta_full 0.988
_diffrn_measured_fraction_theta_max 0.955
_diffrn_measurement_details
;
List of Runs (angles in degrees, time in seconds):

  # Type    Start    End  Width  t~exp~   \w     \q     \k     \f   Frames
--------------------------------------------------------------------------
  1  \w    -18.00  25.00   0.10    0.80    --    0.00 -82.00 -60.00  430
  2  \w     -2.00  23.00   0.10    0.80    --    0.00 -77.00  30.00  250
  3  \w    -46.00 -18.00   0.10    0.80    --    0.00 -77.00   0.00  280
  4  \w    -25.00  29.00   0.10    0.80    --    0.00 -82.00  90.00  540
  5  \w    -32.00  14.00   0.10    0.80    --    0.00 -82.00-120.00  460
  6  \w    -41.00  -7.00   0.10    0.80    --    0.00 -77.00  30.00  340
  7  \w     81.00 120.00   0.10    2.50    --   95.80 -82.00 -60.00  390
  8  \w      7.00  88.00   0.10    2.50    --   95.80 -61.00 120.00  810
  9  \w     89.00 128.00   0.10    2.50    --   95.80  82.00-120.00  390
 10  \w     85.00 136.00   0.10    2.50    --   95.80  15.00  30.00  510
 11  \w    144.00 178.00   0.10    2.50    --   95.80  15.00  30.00  340
 12  \w      9.00  46.00   0.10    2.50    --   95.80 -82.00 -60.00  370
 13  \w     88.00 116.00   0.10    2.50    --   95.80 -61.00 -30.00  280
 14  \w      8.00  67.00   0.10    2.50    --   95.80 -30.00  60.00  590
 15  \w      6.00  92.00   0.10    2.50    --   95.80 -61.00-150.00  860
 16  \w     77.00 105.00   0.10    2.50    --   95.80 -82.00 120.00  280
 17  \w      8.00  63.00   0.10    2.50    --   95.80 -82.00 120.00  550
 18  \w     71.00 101.00   0.10    2.50    --   95.80 -30.00  60.00  300
 19  \w     23.00 115.00   0.10    2.50    --   95.80 -82.00  30.00  920
 20  \w     10.00 104.00   0.10    2.50    --   95.80 -61.00 -60.00  940
 21  \w     14.00 121.00   0.10    2.50    --   95.80 -82.00-150.00 1070
 22  \w     93.00 119.00   0.10    2.50    --   95.80 -82.00-120.00  260
 23  \w     33.00 112.00   0.10    2.50    --   95.80 -30.00 -90.00  790
 24  \w    106.00 132.00   0.10    2.50    --   95.80  82.00  30.00  260
 25  \w     98.00 158.00   0.10    2.50    --   95.80  82.00-150.00  600
;
_diffrn_measurement_device 'four-circle diffractometer'
_diffrn_measurement_device_type 'XtaLAB Pro: Kappa single'
_diffrn_measurement_method '\w scans'
_diffrn_orient_matrix_type 'CrysAlisPro convention (1999,Acta A55,543-557)'
_diffrn_orient_matrix_UB_11 0.0202701000
_diffrn_orient_matrix_UB_12 0.0175499000
_diffrn_orient_matrix_UB_13 0.0826636000
_diffrn_orient_matrix_UB_21 0.0359640000
_diffrn_orient_matrix_UB_22 0.0991618000
_diffrn_orient_matrix_UB_23 0.0123104000
_diffrn_orient_matrix_UB_31 -0.1049743000
_diffrn_orient_matrix_UB_32 -0.0093340000
_diffrn_orient_matrix_UB_33 0.0043193000
_diffrn_radiation_monochromator graphite
_diffrn_radiation_probe x-ray
_diffrn_radiation_type CuK\a
_diffrn_radiation_wavelength 1.54184
_diffrn_reflns_av_R_equivalents 0.0629
_diffrn_reflns_av_unetI/netI 0.0959
_diffrn_reflns_Laue_measured_fraction_full 0.988
_diffrn_reflns_Laue_measured_fraction_max 0.955
_diffrn_reflns_limit_h_max 11
_diffrn_reflns_limit_h_min -18
_diffrn_reflns_limit_k_max 21
_diffrn_reflns_limit_k_min -21
_diffrn_reflns_limit_l_max 23
_diffrn_reflns_limit_l_min -24
_diffrn_reflns_number 43546
_diffrn_reflns_point_group_measured_fraction_full 0.627
_diffrn_reflns_point_group_measured_fraction_max 0.599
_diffrn_reflns_theta_full 67.684
_diffrn_reflns_theta_max 74.321
_diffrn_reflns_theta_min 3.674
_diffrn_source 'Rotating-anode X-ray tube'
_diffrn_source_type 'MicroMax 007 (Cu) X-ray Source'
_exptl_absorpt_coefficient_mu 1.763
_exptl_absorpt_correction_T_max 1.00000
_exptl_absorpt_correction_T_min 0.79792
_exptl_absorpt_correction_type multi-scan
_exptl_absorpt_process_details
;
CrysAlisPro 1.171.39.33c (Rigaku Oxford Diffraction, 2017)
Empirical absorption correction using spherical harmonics,
 implemented in SCALE3 ABSPACK scaling algorithm.
;
_exptl_crystal_colour 'clear light colourless'
_exptl_crystal_colour_lustre clear
_exptl_crystal_colour_modifier light
_exptl_crystal_colour_primary colourless
_exptl_crystal_density_diffrn 1.257
_exptl_crystal_description plate
_exptl_crystal_F_000 1808
_exptl_crystal_size_max 0.2
_exptl_crystal_size_mid 0.2
_exptl_crystal_size_min 0.03
_refine_diff_density_max 0.692
_refine_diff_density_min -0.397
_refine_diff_density_rms 0.064
_refine_ls_abs_structure_details
;
 Classical Flack method preferred over Parsons because s.u. lower.
;
_refine_ls_abs_structure_Flack 0.030(15)
_refine_ls_extinction_method none
_refine_ls_goodness_of_fit_ref 0.868
_refine_ls_hydrogen_treatment constr
_refine_ls_matrix_type full
_refine_ls_number_parameters 2153
_refine_ls_number_reflns 21824
_refine_ls_number_restraints 3
_refine_ls_restrained_S_all 0.868
_refine_ls_R_factor_all 0.1896
_refine_ls_R_factor_gt 0.0632
_refine_ls_shift/su_max 1.531
_refine_ls_shift/su_mean 0.209
_refine_ls_structure_factor_coef Fsqd
_refine_ls_weighting_details 'w=1/[\s^2^(Fo^2^)+(0.1256P)^2^] where P=(Fo^2^+2Fc^2^)/3'
_refine_ls_weighting_scheme calc
_refine_ls_wR_factor_gt 0.1789
_refine_ls_wR_factor_ref 0.2678
_reflns_Friedel_coverage 0.255
_reflns_Friedel_fraction_full 0.266
_reflns_Friedel_fraction_max 0.244
_reflns_number_gt 5061
_reflns_number_total 21824
_reflns_threshold_expression 'I > 2\s(I)'
_cod_data_source_file jm1c01402_si_005.cif
_cod_data_source_block luoxiaowei_as82a_collect
_cod_depositor_comments
;

2022-05-30
Z value and formula fixed to values more according to usual
chemical conventions.                 miguel
;
_cod_original_formula_sum 'C184 H248 Cl8 O40'
_cod_original_formula_weight 3383.41
_cod_original_formula_moiety '8(C23 H31 Cl O5)'
_cod_original_formula_units_Z 1
_cod_database_code 1564800
_shelx_shelxl_version_number 2014/7
_shelx_space_group_comment
;
The symmetry employed for this shelxl refinement is uniquely defined
by the following loop, which should always be used as a source of
symmetry information in preference to the above space-group names.
They are only intended as comments.
;
_shelx_estimated_absorpt_t_max 0.949
_shelx_estimated_absorpt_t_min 0.719
_reflns_odcompleteness_completeness 98.90
_reflns_odcompleteness_iscentric 1
_reflns_odcompleteness_theta 66.97
_olex2_refinement_description
;
1. Fixed Uiso
 At 1.2 times of:
  All C(H) groups, All C(H,H) groups
 At 1.5 times of:
  All C(H,H,H) groups, All O(H) groups
2.a Ternary CH refined with riding coordinates:
 C02J(H02J), C038(H038), C03K(H03P), C03N(H03N), C03P(H9BA), C03S(H9AA),
 C04L(H04M), C04W(H04W)
2.b Secondary CH2 refined with riding coordinates:
 C01U(H01F,H01G), C01W(H01C,H01E), C01Z(H01A,H01B), C021(H02R,H02S), C022(H02A,
 H02B), C025(H02E,H02F), C02E(H02I,H02K), C02H(H02C,H02D), C02U(H02G,H02H),
 C02Z(H02U,H02V), C030(H6AA,H), C032(H03A,H03B), C034(H03M,H03O), C035(H7AA,HA),
  C03A(H7BA,HD), C03I(H03K,H03L), C03M(H03I,H03J), C03O(H03,HG), C03X(H03U,
 H03V), C041(H04V,H04X), C042(H04H,H04I), C045(H1BA,HJ), C04E(H04Y,HM),
 C04H(H04N,H04O), C04R(H04Z,HP), C04T(H04Q,H04R), C04V(H2AA,HS), C050(H05P,
 H05Q), C053(H4BA,HV), C056(H05U,H05V), C059(H05W,H05X), C05B(H05,H7CA),
 C065(H06N,H06O), C067(H06D,H06E), C068(H4CA,H5EA), C06A(H06Z,H8EA), C06C(H06F,
 H06G), C06E(H06,H9EA), C06F(H06S,H06T), C06G(H6CA,H0FA)
2.c Aromatic/amide H refined with riding coordinates:
 C01D(H01D), C01H(H01H), C02A(H02T), C02W(H02W), C02X(H02X), C033(H033),
 C036(H036), C03G(H8AA), C03Q(H1AA), C03T(H03T), C043(H043), C046(H046),
 C049(H049), C04D(H04D), C04N(H04P), C04Y(H1CA)
2.d Idealised Me refined as rotating group:
 C020(H02L,H02M,H02N), C02Y(H02O,H02P,H02Q), C031(H03C,H03D,H03E), C037(H03Z,
 HB,HC), C03F(H03F,H03G,H03H), C03H(H8BA,HE,HF), C03L(H03Q,H03R,H03S),
 C03Y(H0BA,HH,HI), C03Z(H03W,H03X,H03Y), C047(H04J,H04K,H04L), C04A(H2BA,HK,HL),
  C04B(H04A,H04B,H04C), C04P(H0CA,HN,HO), C04S(H04,HQ,HR), C04U(H04S,H04T,H04U),
  C04X(H04E,H04F,H04G), C04Z(H3BA,HT,HU), C052(H05R,H05S,H05T), C054(H3AA,HW,
 HX), C057(H05A,H05B,H05C), C05A(H05Y,HY,HZ), C05C(H4AA,H8CA,H9CA), C05E(H5AA,
 H0DA,H1DA), C05F(H05D,H05E,H05F), C05G(H5BA,H2DA,H3DA), C05H(H0AA,H4DA,H5DA),
 C05K(H05Z,H6DA,H7DA), C05M(H6BA,H8DA,H9DA), C05O(H05G,H05H,H05I), C05T(H05J,
 H05K,H05L), C05V(H05M,H05N,H05O), C05Y(H2CA,H0EA,H1EA), C061(H06K,H06L,H06M),
 C062(H3CA,H2EA,H3EA), C063(H06A,H06B,H06C), C064(H06U,H06V,H06W), C066(H06X,
 H06Y,H4EA), C069(H5CA,H6EA,H7EA), C06B(H06P,H06Q,H06R), C06D(H06H,H06I,H06J)
2.e Idealised tetrahedral OH refined as rotating group:
 O00C(H00C), O00E(H00E), O00F(H00F), O00H(H00H), O00I(H00I), O00J(H00J),
 O00K(H00K), O00L(H00L), O00M(H00M), O00N(H00N), O00R(H00R), O00S(H00S),
 O00T(H00T), O00U(H00U), O00V(H00V), O00W(H00W), O00X(H00X), O00Y(H00Y),
 O00Z(H00Z), O010(H010), O011(H011), O012(H012), O014(H014), O015(H015)
;
_olex2_submission_special_instructions 'No special instructions were received'
_oxdiff_exptl_absorpt_empirical_details
;
Empirical correction (ABSPACK) includes:
- Absorption correction using spherical harmonics
- Frame scaling
;
_oxdiff_exptl_absorpt_empirical_full_max 1.545
_oxdiff_exptl_absorpt_empirical_full_min 0.750

loop_
_space_group_symop_operation_xyz
'x, y, z'

loop_
_atom_site_label
_atom_site_type_symbol
_atom_site_fract_x
_atom_site_fract_y
_atom_site_fract_z
_atom_site_U_iso_or_equiv
_atom_site_adp_type
_atom_site_occupancy
_atom_site_site_symmetry_order
_atom_site_calc_flag
_atom_site_refinement_flags_posn
_atom_site_refinement_flags_adp
_atom_site_refinement_flags_occupancy
_atom_site_disorder_assembly
_atom_site_disorder_group
Cl01 Cl 0.4433(3) -0.1363(3) -0.0861(2) 0.0506(10) Uani 1 1 d . . . . .
Cl02 Cl 0.9428(3) 0.1135(3) -0.0861(2) 0.0500(10) Uani 1 1 d . . . . .
Cl03 Cl 0.9434(3) 0.6135(3) -0.0855(2) 0.0506(10) Uani 1 1 d . . . . .
Cl04 Cl 0.2040(3) 0.8885(2) 1.0884(2) 0.0482(9) Uani 1 1 d . . . . .
Cl05 Cl 0.2038(3) 1.3888(2) 1.0890(2) 0.0492(10) Uani 1 1 d . . . . .
Cl06 Cl 0.7042(3) 1.1388(2) 1.0889(2) 0.0481(9) Uani 1 1 d . . . . .
Cl07 Cl 0.7040(3) 1.6387(2) 1.0890(2) 0.0490(9) Uani 1 1 d . . . . .
Cl08 Cl 0.4425(3) -0.6365(3) -0.0862(2) 0.0514(10) Uani 1 1 d . . . . .
O009 O 0.6983(8) 1.9479(6) 0.9800(6) 0.048(3) Uani 1 1 d . . . . .
O00A O 0.1987(8) 1.1988(7) 0.9795(6) 0.047(3) Uani 1 1 d . . . . .
O00B O 0.2141(7) 0.5969(6) 0.6016(6) 0.046(3) Uani 1 1 d . . . . .
O00C O 0.6789(8) 1.0714(6) 0.9293(5) 0.042(2) Uani 1 1 d . . . . .
H00C H 0.6799 1.0518 0.9633 0.063 Uiso 1 1 calc GR . . . .
O00D O 0.7118(7) 1.3458(6) 0.6029(5) 0.040(2) Uani 1 1 d . . . . .
O00E O 0.1772(7) 1.3194(6) 0.9288(6) 0.044(3) Uani 1 1 d . . . . .
H00E H 0.2320 1.3213 0.9276 0.066 Uiso 1 1 calc GR . . . .
O00F O 0.5209(7) 1.3146(6) 0.6002(5) 0.040(2) Uani 1 1 d . . . . .
H00F H 0.5773 1.3199 0.6054 0.060 Uiso 1 1 calc GR . . . .
O00G O 0.7001(8) 1.4499(6) 0.9799(6) 0.049(3) Uani 1 1 d . . . . .
O00H O 0.4715(7) -0.5689(6) 0.0728(6) 0.040(2) Uani 1 1 d . . . . .
H00H H 0.4637 -0.5521 0.0383 0.060 Uiso 1 1 calc GR . . . .
O00I O 0.9712(8) 0.6812(6) 0.0733(6) 0.045(3) Uani 1 1 d . . . . .
H00I H 0.9535 0.6963 0.0407 0.068 Uiso 1 1 calc GR . . . .
O00J O 0.5175(7) 0.8140(6) 0.6005(6) 0.041(2) Uani 1 1 d . . . . .
H00J H 0.5731 0.8170 0.6032 0.062 Uiso 1 1 calc GR . . . .
O00K O 0.9711(8) 0.4352(7) 0.1239(6) 0.044(2) Uani 1 1 d . . . . .
H00K H 0.9668 0.3860 0.1039 0.066 Uiso 1 1 calc GR . . . .
O00L O 0.4715(8) -0.3142(7) 0.1243(6) 0.047(3) Uani 1 1 d . . . . .
H00L H 0.4707 -0.3623 0.1049 0.070 Uiso 1 1 calc GR . . . .
O00M O 0.6784(7) 1.8153(6) 0.8756(6) 0.041(2) Uani 1 1 d . . . . .
H00M H 0.6804 1.8638 0.8954 0.061 Uiso 1 1 calc GR . . . .
O00N O 0.1774(8) 0.8197(6) 0.9286(6) 0.043(2) Uani 1 1 d . . . . .
H00N H 0.1799 0.7998 0.9621 0.065 Uiso 1 1 calc GR . . . .
O00O O 0.2122(7) 1.0966(6) 0.6016(6) 0.041(2) Uani 1 1 d . . . . .
O00P O 0.7149(7) 0.8452(6) 0.6020(5) 0.039(2) Uani 1 1 d . . . . .
O00Q O 0.1986(8) 1.6990(7) 0.9804(6) 0.049(3) Uani 1 1 d . . . . .
O00R O 0.4705(8) -0.0701(6) 0.0738(6) 0.043(3) Uani 1 1 d . . . . .
H00R H 0.4614 -0.0523 0.0402 0.065 Uiso 1 1 calc GR . . . .
O00S O 0.9719(8) -0.0648(6) 0.1239(6) 0.042(2) Uani 1 1 d . . . . .
H00S H 0.9669 -0.1140 0.1029 0.063 Uiso 1 1 calc GR . . . .
O00T O 0.4709(8) -0.8152(7) 0.1246(6) 0.043(2) Uani 1 1 d . . . . .
H00T H 0.4509 -0.8683 0.1056 0.064 Uiso 1 1 calc GR . . . .
O00U O 0.9715(9) 0.1823(6) 0.0743(6) 0.050(3) Uani 1 1 d . . . . .
H00U H 0.9621 0.1996 0.0404 0.074 Uiso 1 1 calc GR . . . .
O00V O 1.0190(7) 1.5632(6) 0.5996(6) 0.041(2) Uani 1 1 d . . . . .
H00V H 1.0789 1.5843 0.6089 0.061 Uiso 1 1 calc GR . . . .
O00W O 0.1789(8) 1.5648(6) 0.8758(5) 0.041(2) Uani 1 1 d . . . . .
H00W H 0.1795 1.6125 0.8961 0.062 Uiso 1 1 calc GR . . . .
O00X O 1.0188(7) 1.0648(6) 0.6008(6) 0.041(2) Uani 1 1 d . . . . .
H00X H 1.0763 1.0731 0.6062 0.062 Uiso 1 1 calc GR . . . .
O00Y O 0.6786(8) 1.5702(6) 0.9290(5) 0.043(2) Uani 1 1 d . . . . .
H00Y H 0.6885 1.5544 0.9637 0.065 Uiso 1 1 calc GR . . . .
O00Z O 0.1777(8) 1.0639(6) 0.8753(6) 0.043(3) Uani 1 1 d . . . . .
H00Z H 0.1796 1.1125 0.8943 0.065 Uiso 1 1 calc GR . . . .
O010 O 0.6764(7) 1.3149(7) 0.8762(6) 0.041(2) Uani 1 1 d . . . . .
H010 H 0.7274 1.3309 0.8599 0.062 Uiso 1 1 calc GR . . . .
O011 O 0.2420(9) -0.4651(7) 0.4238(7) 0.059(3) Uani 1 1 d . . . . .
H011 H 0.2839 -0.4812 0.4329 0.089 Uiso 1 1 calc GR . . . .
O012 O 0.7431(9) 0.7845(6) 0.4235(7) 0.061(3) Uani 1 1 d . . . . .
H012 H 0.7687 0.8333 0.4184 0.092 Uiso 1 1 calc GR . . . .
O013 O 0.4494(8) -0.9478(7) 0.0189(7) 0.054(3) Uani 1 1 d . . . . .
O014 O 0.7420(9) 0.2845(7) 0.4236(6) 0.059(3) Uani 1 1 d . . . . .
H014 H 0.7974 0.3066 0.4147 0.089 Uiso 1 1 calc GR . . . .
O015 O 0.2434(9) 0.0355(7) 0.4236(6) 0.057(3) Uani 1 1 d . . . . .
H015 H 0.2985 0.0380 0.4220 0.086 Uiso 1 1 calc GR . . . .
C016 C 0.9631(10) 0.0988(8) 0.0476(9) 0.037(3) Uani 1 1 d . . . . .
C017 C 0.7063(10) 1.7812(9) 1.0535(9) 0.037(3) Uani 1 1 d . . . . .
C018 C 0.4644(10) -0.2768(9) 0.0733(9) 0.036(3) Uani 1 1 d . . . . .
C019 C 0.4648(10) -0.7768(8) 0.0728(8) 0.035(3) Uani 1 1 d . . . . .
O01A O 0.9497(8) 0.3019(6) 0.0202(7) 0.054(3) Uani 1 1 d . . . . .
C01B C 0.8399(10) 0.0587(9) 0.2482(8) 0.036(3) Uani 1 1 d . . . . .
C01C C 0.7081(10) 1.2823(8) 1.0549(7) 0.030(3) Uani 1 1 d . . . . .
C01D C 0.8854(11) 0.5964(9) 0.2016(8) 0.038(3) Uani 1 1 d . . . . .
H01D H 0.8531 0.6208 0.1787 0.046 Uiso 1 1 calc R . . . .
O01E O 0.9485(8) -0.1981(6) 0.0197(7) 0.052(3) Uani 1 1 d . . . . .
C01F C 0.9644(10) 0.5999(8) 0.0459(8) 0.036(3) Uani 1 1 d . . . . .
C01G C 0.8410(10) 0.5587(9) 0.2483(8) 0.033(3) Uani 1 1 d . . . . .
C01H C 0.3875(11) -0.1528(8) 0.1995(8) 0.035(3) Uani 1 1 d . . . . .
H01H H 0.3551 -0.1294 0.1755 0.042 Uiso 1 1 calc R . . . .
C01I C 0.3404(10) -0.1897(8) 0.2479(8) 0.037(3) Uani 1 1 d . . . . .
C01J C 0.1775(9) 0.9406(8) 0.9026(7) 0.033(3) Uani 1 1 d . . . . .
C01K C 0.6781(9) 1.6918(8) 0.9012(8) 0.035(3) Uani 1 1 d . . . . .
O01L O 0.4496(8) -0.4490(6) 0.0188(6) 0.048(3) Uani 1 1 d . . . . .
C01M C 0.9801(11) 1.5496(10) 0.6625(9) 0.043(4) Uani 1 1 d . . . . .
C01N C 0.6799(10) 1.1924(8) 0.9031(8) 0.036(3) Uani 1 1 d . . . . .
C01O C 0.4637(11) -0.6514(8) 0.0481(9) 0.039(4) Uani 1 1 d . . . . .
C01P C 0.9654(10) -0.0251(8) 0.0754(8) 0.032(3) Uani 1 1 d . . . . .
C01Q C 0.4809(10) 1.3012(9) 0.6626(9) 0.043(4) Uani 1 1 d . . . . .
C01R C 0.9788(10) 1.0492(9) 0.6648(7) 0.032(3) Uani 1 1 d . . . . .
C01S C 0.2082(9) 1.0309(8) 1.0556(8) 0.033(3) Uani 1 1 d . . . . .
C01T C 0.6997(10) 1.8213(8) 1.0005(9) 0.035(3) Uani 1 1 d . . . . .
C01U C 0.6680(10) 1.6465(8) 0.8213(7) 0.034(3) Uani 1 1 d . . . . .
H01F H 0.6298 1.5838 0.8108 0.041 Uiso 1 1 calc R . . . .
H01G H 0.6330 1.6673 0.7931 0.041 Uiso 1 1 calc R . . . .
C01V C 0.9629(10) 0.4727(8) 0.0736(8) 0.033(3) Uani 1 1 d . . . . .
C01W C 0.7495(11) 0.6108(11) 0.3409(10) 0.049(4) Uani 1 1 d . . . . .
H01C H 0.8069 0.6666 0.3545 0.059 Uiso 1 1 calc R . . . .
H01E H 0.7570 0.5786 0.3729 0.059 Uiso 1 1 calc R . . . .
C01X C 0.9507(10) 0.4298(8) -0.0002(9) 0.038(4) Uani 1 1 d . . . . .
C01Y C 0.3028(11) 0.7454(9) 0.5972(9) 0.042(4) Uani 1 1 d . . . . .
C01Z C 0.7458(11) 0.1100(10) 0.3414(8) 0.044(4) Uani 1 1 d . . . . .
H01A H 0.7516 0.0769 0.3729 0.053 Uiso 1 1 calc R . . . .
H01B H 0.8037 0.1656 0.3561 0.053 Uiso 1 1 calc R . . . .
C020 C 0.2254(11) 1.0759(9) 1.1329(8) 0.044(4) Uani 1 1 d . . . . .
H02L H 0.2606 1.1380 1.1418 0.067 Uiso 1 1 calc GR . . . .
H02M H 0.2631 1.0560 1.1587 0.067 Uiso 1 1 calc GR . . . .
H02N H 0.1638 1.0635 1.1492 0.067 Uiso 1 1 calc GR . . . .
C021 C 0.4807(11) -0.6452(9) 0.1791(9) 0.042(4) Uani 1 1 d . . . . .
H02R H 0.5102 -0.6689 0.2084 0.050 Uiso 1 1 calc R . . . .
H02S H 0.5238 -0.5834 0.1898 0.050 Uiso 1 1 calc R . . . .
C022 C 0.4831(10) -0.1442(9) 0.1787(8) 0.036(3) Uani 1 1 d . . . . .
H02A H 0.5128 -0.1680 0.2077 0.043 Uiso 1 1 calc R . . . .
H02B H 0.5264 -0.0826 0.1887 0.043 Uiso 1 1 calc R . . . .
C023 C 0.4629(10) -0.1507(8) 0.0473(9) 0.035(3) Uani 1 1 d . . . . .
C024 C 0.4490(9) -0.8205(8) -0.0025(8) 0.030(3) Uani 1 1 d . . . . .
C025 C 0.9821(10) 0.1030(8) 0.1778(8) 0.041(3) Uani 1 1 d . . . . .
H02E H 1.0268 0.1645 0.1888 0.049 Uiso 1 1 calc R . . . .
H02F H 1.0105 0.0777 0.2061 0.049 Uiso 1 1 calc R . . . .
C026 C 0.7991(10) 0.9920(8) 0.5956(7) 0.033(3) Uani 1 1 d . . . . .
C027 C 0.6982(10) 1.6947(8) 1.0295(7) 0.031(3) Uani 1 1 d . . . . .
C028 C 0.4419(10) -0.7800(8) -0.0539(8) 0.035(3) Uani 1 1 d . . . . .
C029 C 0.9489(10) 0.5545(9) -0.0270(7) 0.036(3) Uani 1 1 d . . . . .
C02A C 0.3843(11) -0.6540(8) 0.2003(8) 0.037(3) Uani 1 1 d . . . . .
H02T H 0.3513 -0.6299 0.1777 0.044 Uiso 1 1 calc R . . . .
C02B C 0.3037(10) 1.4529(8) 0.7501(8) 0.036(3) Uani 1 1 d . . . . .
C02C C 0.4511(11) -0.1937(9) -0.0268(9) 0.040(4) Uani 1 1 d . . . . .
C02D C 0.7904(10) 0.9041(9) 0.5969(7) 0.033(3) Uani 1 1 d . . . . .
C02E C 0.9837(10) 0.6047(10) 0.1808(7) 0.038(3) Uani 1 1 d . . . . .
H02I H 1.0114 0.5780 0.2081 0.045 Uiso 1 1 calc R . . . .
H02K H 1.0286 0.6662 0.1928 0.045 Uiso 1 1 calc R . . . .
C02F C 0.1989(10) 1.5724(9) 1.0010(10) 0.039(4) Uani 1 1 d . . . . .
C02G C 0.4726(10) -0.6914(9) 0.1001(8) 0.033(3) Uani 1 1 d . . . . .
C02H C 0.2463(11) -0.1889(10) 0.2652(8) 0.042(4) Uani 1 1 d . . . . .
H02C H 0.1987 -0.2492 0.2560 0.050 Uiso 1 1 calc R . . . .
H02D H 0.2232 -0.1655 0.2319 0.050 Uiso 1 1 calc R . . . .
C02I C 0.2922(11) 0.6537(9) 0.5963(9) 0.042(4) Uani 1 1 d . . . . .
C02J C 0.1563(11) -0.1224(9) 0.3501(8) 0.040(3) Uani 1 1 d . . . . .
H02J H 0.1096 -0.1589 0.3047 0.048 Uiso 1 1 calc R . . . .
C02K C 0.1998(10) 1.4463(9) 1.0292(8) 0.036(3) Uani 1 1 d . . . . .
C02L C 0.1992(10) 1.0727(8) 1.0031(8) 0.033(3) Uani 1 1 d . . . . .
C02M C 0.1782(11) 1.4417(8) 0.9030(8) 0.034(3) Uani 1 1 d . . . . .
C02N C 0.7994(10) 1.4938(9) 0.5967(8) 0.040(3) Uani 1 1 d . . . . .
C02O C 0.2079(10) 1.5310(9) 1.0536(8) 0.036(3) Uani 1 1 d . . . . .
C02P C 0.7020(10) 1.3237(8) 1.0029(7) 0.030(3) Uani 1 1 d . . . . .
C02Q C 0.1855(11) 0.9023(10) 0.9555(8) 0.040(3) Uani 1 1 d . . . . .
C02R C 0.6997(10) 1.1960(8) 1.0289(8) 0.034(3) Uani 1 1 d . . . . .
C02S C 0.9417(10) 0.4704(8) -0.0516(9) 0.036(3) Uani 1 1 d . . . . .
C02T C 0.3400(11) -0.6926(9) 0.2479(9) 0.041(4) Uani 1 1 d . . . . .
C02U C 0.7442(11) 0.0591(9) 0.2630(8) 0.040(3) Uani 1 1 d . . . . .
H02G H 0.6957 -0.0011 0.2522 0.048 Uiso 1 1 calc R . . . .
H02H H 0.7234 0.0845 0.2303 0.048 Uiso 1 1 calc R . . . .
C02V C 0.9497(10) -0.0709(8) -0.0016(9) 0.036(3) Uani 1 1 d . . . . .
C02W C 0.8850(10) 0.0958(8) 0.1997(8) 0.034(3) Uani 1 1 d . . . . .
H02W H 0.8527 0.1200 0.1766 0.041 Uiso 1 1 calc R . . . .
C02X C 0.2674(10) 0.9145(9) 0.8007(8) 0.034(3) Uani 1 1 d . . . . .
H02X H 0.3076 0.8971 0.8242 0.041 Uiso 1 1 calc R . . . .
C02Y C 0.2250(11) 1.5753(8) 1.1346(8) 0.039(3) Uani 1 1 d . . . . .
H02O H 0.2730 1.6351 1.1465 0.058 Uiso 1 1 calc GR . . . .
H02P H 0.2482 1.5448 1.1600 0.058 Uiso 1 1 calc GR . . . .
H02Q H 0.1647 1.5741 1.1488 0.058 Uiso 1 1 calc GR . . . .
C02Z C 0.2453(10) -0.6906(10) 0.2621(8) 0.042(4) Uani 1 1 d . . . . .
H02U H 0.1957 -0.7505 0.2509 0.050 Uiso 1 1 calc R . . . .
H02V H 0.2259 -0.6643 0.2295 0.050 Uiso 1 1 calc R . . . .
C030 C 0.9072(10) 1.6594(9) 0.6633(9) 0.041(4) Uani 1 1 d . . . . .
H6AA H 0.9717 1.6856 0.6511 0.049 Uiso 1 1 calc R . . . .
H H 0.8604 1.6576 0.6262 0.049 Uiso 1 1 calc R . . . .
C031 C 0.8807(12) 0.0165(10) 0.2905(9) 0.045(4) Uani 1 1 d . . . . .
H03C H 0.9000 0.0515 0.3407 0.068 Uiso 1 1 calc GR . . . .
H03D H 0.9366 0.0121 0.2719 0.068 Uiso 1 1 calc GR . . . .
H03E H 0.8317 -0.0411 0.2860 0.068 Uiso 1 1 calc GR . . . .
C032 C 0.2484(12) -0.1375(10) 0.3414(8) 0.045(4) Uani 1 1 d . . . . .
H03A H 0.3050 -0.0810 0.3552 0.055 Uiso 1 1 calc R . . . .
H03B H 0.2556 -0.1686 0.3743 0.055 Uiso 1 1 calc R . . . .
C033 C 0.2064(12) 1.6602(9) 1.0253(9) 0.045(4) Uani 1 1 d . . . . .
H033 H 0.2171 1.6889 1.0748 0.054 Uiso 1 1 calc R . . . .
C034 C 0.1664(10) 1.3960(9) 0.8245(9) 0.041(4) Uani 1 1 d . . . . .
H03M H 0.1294 1.4151 0.7964 0.049 Uiso 1 1 calc R . . . .
H03O H 0.1300 1.3332 0.8149 0.049 Uiso 1 1 calc R . . . .
C035 C 0.9548(12) 1.4545(9) 0.6607(8) 0.043(4) Uani 1 1 d . . . . .
H7AA H 1.0142 1.4459 0.6616 0.052 Uiso 1 1 calc R . . . .
HA H 0.9283 1.4450 0.7038 0.052 Uiso 1 1 calc R . . . .
C036 C 0.7034(11) 1.9103(9) 1.0225(9) 0.041(4) Uani 1 1 d . . . . .
H036 H 0.7100 1.9385 1.0717 0.050 Uiso 1 1 calc R . . . .
C037 C 0.7254(10) 1.3267(9) 1.1355(8) 0.038(3) Uani 1 1 d . . . . .
H03Z H 0.7452 1.3884 1.1447 0.057 Uiso 1 1 calc GR . . . .
HB H 0.7759 1.3177 1.1593 0.057 Uiso 1 1 calc GR . . . .
HC H 0.6660 1.3022 1.1538 0.057 Uiso 1 1 calc GR . . . .
C038 C 0.8841(10) 1.0648(9) 0.6589(8) 0.036(3) Uani 1 1 d . . . . .
H038 H 0.8589 1.0590 0.7038 0.044 Uiso 1 1 calc R . . . .
C039 C 0.4805(12) 0.7993(10) 0.6639(8) 0.042(4) Uani 1 1 d . . . . .
C03A C 0.2481(11) -0.6396(10) 0.3405(9) 0.046(4) Uani 1 1 d . . . . .
H7BA H 0.3063 -0.5842 0.3551 0.055 Uiso 1 1 calc R . . . .
HD H 0.2535 -0.6728 0.3721 0.055 Uiso 1 1 calc R . . . .
C03B C 0.4496(10) -0.3204(8) -0.0015(8) 0.037(3) Uani 1 1 d . . . . .
C03C C 0.2993(10) 1.2430(10) 0.5962(9) 0.044(4) Uani 1 1 d . . . . .
C03D C 0.7894(11) 1.4018(9) 0.5965(9) 0.044(4) Uani 1 1 d . . . . .
C03E C 0.4514(10) -0.6943(9) -0.0262(8) 0.037(3) Uani 1 1 d . . . . .
C03F C 0.8797(12) 0.5169(10) 0.2906(8) 0.047(4) Uani 1 1 d . . . . .
H03F H 0.9179 0.4921 0.2629 0.071 Uiso 1 1 calc GR . . . .
H03G H 0.8263 0.4713 0.3013 0.071 Uiso 1 1 calc GR . . . .
H03H H 0.9201 0.5600 0.3351 0.071 Uiso 1 1 calc GR . . . .
C03G C 0.7634(11) 1.6630(8) 0.7994(8) 0.037(3) Uani 1 1 d . . . . .
H8AA H 0.8016 1.6435 0.8224 0.045 Uiso 1 1 calc R . . . .
C03H C 0.3781(12) -0.7343(10) 0.2914(10) 0.052(4) Uani 1 1 d . . . . .
H8BA H 0.4268 -0.7488 0.2690 0.078 Uiso 1 1 calc GR . . . .
HE H 0.3254 -0.7868 0.2938 0.078 Uiso 1 1 calc GR . . . .
HF H 0.4068 -0.6943 0.3396 0.078 Uiso 1 1 calc GR . . . .
C03I C 0.1693(10) 0.8955(9) 0.8229(8) 0.035(3) Uani 1 1 d . . . . .
H03K H 0.1328 0.8326 0.8126 0.042 Uiso 1 1 calc R . . . .
H03L H 0.1330 0.9147 0.7942 0.042 Uiso 1 1 calc R . . . .
C03J C 0.3041(11) 0.9535(9) 0.7515(8) 0.038(3) Uani 1 1 d . . . . .
C03K C 0.3840(10) 1.3127(8) 0.6599(8) 0.034(3) Uani 1 1 d . . . . .
H03P H 0.3601 1.3048 0.7047 0.041 Uiso 1 1 calc R . . . .
C03L C 0.3189(12) 1.2515(10) 0.5212(8) 0.046(4) Uani 1 1 d . . . . .
H03Q H 0.3211 1.3062 0.5184 0.069 Uiso 1 1 calc GR . . . .
H03R H 0.2674 1.2038 0.4844 0.069 Uiso 1 1 calc GR . . . .
H03S H 0.3804 1.2499 0.5139 0.069 Uiso 1 1 calc GR . . . .
C03M C 0.7451(11) 0.5585(9) 0.2620(8) 0.038(3) Uani 1 1 d . . . . .
H03I H 0.6967 0.4983 0.2517 0.045 Uiso 1 1 calc R . . . .
H03J H 0.7242 0.5837 0.2291 0.045 Uiso 1 1 calc R . . . .
C03N C 0.6564(10) 0.6283(9) 0.3529(9) 0.041(4) Uani 1 1 d . . . . .
H03N H 0.6088 0.5915 0.3080 0.050 Uiso 1 1 calc R . . . .
C03O C 0.9552(11) 0.9543(10) 0.6626(9) 0.044(4) Uani 1 1 d . . . . .
H03 H 1.0150 0.9462 0.6624 0.053 Uiso 1 1 calc R . . . .
HG H 0.9301 0.9445 0.7061 0.053 Uiso 1 1 calc R . . . .
C03P C 0.1585(10) -0.6210(10) 0.3515(8) 0.037(3) Uani 1 1 d . . . . .
H9BA H 0.1119 -0.6567 0.3060 0.045 Uiso 1 1 calc R . . . .
C03Q C 0.7061(10) 1.4092(9) 1.0227(9) 0.038(3) Uani 1 1 d . . . . .
H1AA H 0.7139 1.4376 1.0720 0.046 Uiso 1 1 calc R . . . .
C03R C 0.9714(10) 0.0582(8) 0.1003(8) 0.034(3) Uani 1 1 d . . . . .
C03S C 0.8843(10) 1.5636(9) 0.6602(9) 0.038(3) Uani 1 1 d . . . . .
H9AA H 0.8604 1.5566 0.7052 0.046 Uiso 1 1 calc R . . . .
C03T C 0.9429(11) 0.3418(8) -0.0221(9) 0.041(4) Uani 1 1 d . . . . .
H03T H 0.9320 0.3130 -0.0717 0.050 Uiso 1 1 calc R . . . .
C03U C 0.2001(10) 0.9465(9) 1.0292(8) 0.036(3) Uani 1 1 d . . . . .
C03V C 0.9410(10) -0.0289(9) -0.0539(8) 0.038(3) Uani 1 1 d . . . . .
C03W C 0.9704(10) 0.5590(9) 0.0988(8) 0.036(3) Uani 1 1 d . . . . .
C03X C 0.3815(10) 1.1379(9) 0.5944(10) 0.046(4) Uani 1 1 d . . . . .
H03U H 0.4069 1.1443 0.5503 0.055 Uiso 1 1 calc R . . . .
H03V H 0.3667 1.0790 0.5958 0.055 Uiso 1 1 calc R . . . .
C03Y C 0.7264(12) 1.8275(10) 1.1361(8) 0.043(4) Uani 1 1 d . . . . .
H0BA H 0.7623 1.8897 1.1459 0.065 Uiso 1 1 calc GR . . . .
HH H 0.7641 1.8063 1.1605 0.065 Uiso 1 1 calc GR . . . .
HI H 0.6654 1.8154 1.1533 0.065 Uiso 1 1 calc GR . . . .
C03Z C 0.2046(11) 1.2508(10) 0.6087(9) 0.046(4) Uani 1 1 d . . . . .
H03W H 0.1894 1.2416 0.6541 0.069 Uiso 1 1 calc GR . . . .
H03X H 0.1525 1.2075 0.5700 0.069 Uiso 1 1 calc GR . . . .
H03Y H 0.2121 1.3083 0.6099 0.069 Uiso 1 1 calc GR . . . .
C040 C 0.9490(10) 0.0569(9) -0.0281(9) 0.039(3) Uani 1 1 d . . . . .
C041 C 0.6679(10) 1.1474(10) 0.8221(8) 0.036(3) Uani 1 1 d . . . . .
H04V H 0.6289 1.0847 0.8108 0.044 Uiso 1 1 calc R . . . .
H04X H 0.6342 1.1697 0.7945 0.044 Uiso 1 1 calc R . . . .
C042 C 0.4048(11) 0.9680(9) 0.7346(9) 0.046(4) Uani 1 1 d . . . . .
H04H H 0.4401 0.9592 0.7727 0.055 Uiso 1 1 calc R . . . .
H04I H 0.4398 1.0286 0.7359 0.055 Uiso 1 1 calc R . . . .
C043 C 0.2046(10) 1.1614(9) 1.0244(9) 0.042(4) Uani 1 1 d . . . . .
H043 H 0.2127 1.1907 1.0735 0.050 Uiso 1 1 calc R . . . .
C044 C 0.1852(10) 1.5255(9) 0.9255(9) 0.039(3) Uani 1 1 d . . . . .
C045 C 0.9050(10) 1.7182(10) 0.7348(8) 0.041(3) Uani 1 1 d . . . . .
H1BA H 0.9394 1.7787 0.7357 0.049 Uiso 1 1 calc R . . . .
HJ H 0.9402 1.7102 0.7734 0.049 Uiso 1 1 calc R . . . .
C046 C 0.4430(11) -0.4085(10) -0.0235(10) 0.045(4) Uani 1 1 d . . . . .
H046 H 0.4331 -0.4369 -0.0730 0.054 Uiso 1 1 calc R . . . .
C047 C 0.2040(9) 0.7502(8) 0.6105(8) 0.035(3) Uani 1 1 d . . . . .
H04J H 0.1519 0.7043 0.5730 0.053 Uiso 1 1 calc GR . . . .
H04K H 0.2082 0.8062 0.6096 0.053 Uiso 1 1 calc GR . . . .
H04L H 0.1913 0.7431 0.6569 0.053 Uiso 1 1 calc GR . . . .
C048 C 0.1846(10) 1.0267(9) 0.9278(8) 0.032(3) Uani 1 1 d . . . . .
C049 C 0.7665(9) 1.1645(8) 0.8014(8) 0.033(3) Uani 1 1 d . . . . .
H049 H 0.8063 1.1469 0.8251 0.039 Uiso 1 1 calc R . . . .
C04A C 1.0544(9) 1.6140(10) 0.7330(8) 0.042(3) Uani 1 1 d . . . . .
H2BA H 1.1132 1.6055 0.7332 0.063 Uiso 1 1 calc GR . . . .
HK H 1.0262 1.6030 0.7746 0.063 Uiso 1 1 calc GR . . . .
HL H 1.0697 1.6734 0.7346 0.063 Uiso 1 1 calc GR . . . .
C04B C 0.9264(11) -0.0724(10) -0.1325(9) 0.047(4) Uani 1 1 d . . . . .
H04A H 0.9825 -0.0411 -0.1514 0.070 Uiso 1 1 calc GR . . . .
H04B H 0.8691 -0.0729 -0.1564 0.070 Uiso 1 1 calc GR . . . .
H04C H 0.9182 -0.1316 -0.1408 0.070 Uiso 1 1 calc GR . . . .
C04C C 0.6855(11) 1.7767(9) 0.9269(8) 0.035(3) Uani 1 1 d . . . . .
C04D C 0.9434(11) -0.1586(8) -0.0229(11) 0.048(4) Uani 1 1 d . . . . .
H04D H 0.9349 -0.1872 -0.0722 0.058 Uiso 1 1 calc R . . . .
C04E C 0.8800(11) 0.8871(9) 0.5957(8) 0.041(3) Uani 1 1 d . . . . .
H04Y H 0.9061 0.8932 0.5518 0.049 Uiso 1 1 calc R . . . .
HM H 0.8639 0.8280 0.5970 0.049 Uiso 1 1 calc R . . . .
C04F C 0.4714(10) -0.1917(8) 0.0996(8) 0.036(3) Uani 1 1 d . . . . .
C04G C 0.2908(9) 1.1543(8) 0.5969(8) 0.031(3) Uani 1 1 d . . . . .
C04H C 0.4568(9) 1.2069(9) 0.6619(8) 0.039(3) Uani 1 1 d . . . . .
H04N H 0.4310 1.1980 0.7054 0.047 Uiso 1 1 calc R . . . .
H04O H 0.5165 1.1987 0.6627 0.047 Uiso 1 1 calc R . . . .
C04I C 0.1847(10) 1.4030(9) 0.9549(8) 0.036(3) Uani 1 1 d . . . . .
C04J C 0.4426(9) -0.2772(9) -0.0539(8) 0.034(3) Uani 1 1 d . . . . .
C04K C 0.6829(10) 1.1513(7) 0.9541(8) 0.037(4) Uani 1 1 d . . . . .
C04L C 0.3859(9) 0.8140(8) 0.6612(8) 0.035(3) Uani 1 1 d . . . . .
H04M H 0.3610 0.8072 0.7059 0.042 Uiso 1 1 calc R . . . .
C04M C 0.6844(9) 1.6518(9) 0.9532(8) 0.034(3) Uani 1 1 d . . . . .
C04N C 0.2676(10) 1.4155(8) 0.8006(8) 0.039(3) Uani 1 1 d . . . . .
H04P H 0.3084 1.3990 0.8245 0.047 Uiso 1 1 calc R . . . .
O04O O -0.0588(11) -0.6886(14) 0.4226(9) 0.134(9) Uani 1 1 d . . . . .
C04P C 0.4261(11) -0.8235(10) -0.1337(8) 0.045(4) Uani 1 1 d . . . . .
H0CA H 0.4777 -0.7879 -0.1540 0.067 Uiso 1 1 calc GR . . . .
HN H 0.3642 -0.8306 -0.1561 0.067 Uiso 1 1 calc GR . . . .
HO H 0.4264 -0.8800 -0.1423 0.067 Uiso 1 1 calc GR . . . .
C04Q C 0.8013(10) 1.2031(9) 0.7518(8) 0.035(3) Uani 1 1 d . . . . .
C04R C 0.9074(9) 1.2188(9) 0.7371(8) 0.041(4) Uani 1 1 d . . . . .
H04Z H 0.9437 1.2798 0.7398 0.049 Uiso 1 1 calc R . . . .
HP H 0.9406 1.2080 0.7749 0.049 Uiso 1 1 calc R . . . .
C04S C 0.8180(10) 1.0022(10) 0.5225(8) 0.040(3) Uani 1 1 d . . . . .
H04 H 0.8755 0.9938 0.5122 0.059 Uiso 1 1 calc GR . . . .
HQ H 0.8279 1.0600 0.5227 0.059 Uiso 1 1 calc GR . . . .
HR H 0.7628 0.9593 0.4859 0.059 Uiso 1 1 calc GR . . . .
C04T C 0.4052(10) 1.4686(8) 0.7366(8) 0.036(3) Uani 1 1 d . . . . .
H04Q H 0.4392 1.4598 0.7754 0.043 Uiso 1 1 calc R . . . .
H04R H 0.4406 1.5291 0.7377 0.043 Uiso 1 1 calc R . . . .
C04U C 0.5537(11) 1.3617(10) 0.7313(9) 0.047(4) Uani 1 1 d . . . . .
H04S H 0.6115 1.3516 0.7311 0.070 Uiso 1 1 calc GR . . . .
H04T H 0.5251 1.3503 0.7727 0.070 Uiso 1 1 calc GR . . . .
H04U H 0.5706 1.4216 0.7339 0.070 Uiso 1 1 calc GR . . . .
C04V C 0.9085(11) 1.1591(8) 0.6615(8) 0.038(3) Uani 1 1 d . . . . .
H2AA H 0.8617 1.1584 0.6250 0.045 Uiso 1 1 calc R . . . .
HS H 0.9729 1.1846 0.6490 0.045 Uiso 1 1 calc R . . . .
C04W C 0.6575(10) 0.1281(9) 0.3528(8) 0.037(3) Uani 1 1 d . . . . .
H04W H 0.6106 0.0918 0.3076 0.044 Uiso 1 1 calc R . . . .
C04X C 0.9244(12) 0.4256(11) -0.1351(8) 0.048(4) Uani 1 1 d . . . . .
H04E H 0.9704 0.4009 -0.1460 0.072 Uiso 1 1 calc GR . . . .
H04F H 0.9333 0.4684 -0.1597 0.072 Uiso 1 1 calc GR . . . .
H04G H 0.8590 0.3798 -0.1509 0.072 Uiso 1 1 calc GR . . . .
C04Y C 0.4432(10) -0.9093(9) -0.0253(9) 0.038(3) Uani 1 1 d . . . . .
H1CA H 0.4347 -0.9379 -0.0746 0.046 Uiso 1 1 calc R . . . .
C04Z C 0.8202(11) 1.5017(9) 0.5203(8) 0.040(3) Uani 1 1 d . . . . .
H3BA H 0.8789 1.4949 0.5118 0.060 Uiso 1 1 calc GR . . . .
HT H 0.8282 1.5583 0.5183 0.060 Uiso 1 1 calc GR . . . .
HU H 0.7663 1.4568 0.4837 0.060 Uiso 1 1 calc GR . . . .
C050 C 0.4569(12) 0.7045(10) 0.6617(9) 0.046(4) Uani 1 1 d . . . . .
H05P H 0.4310 0.6940 0.7048 0.056 Uiso 1 1 calc R . . . .
H05Q H 0.5163 0.6959 0.6613 0.056 Uiso 1 1 calc R . . . .
C051 C 0.6067(11) 0.5981(10) 0.4124(10) 0.051(4) Uani 1 1 d . . . . .
C052 C 0.3195(12) 0.7503(10) 0.5201(8) 0.045(4) Uani 1 1 d . . . . .
H05R H 0.3821 0.7511 0.5130 0.067 Uiso 1 1 calc GR . . . .
H05S H 0.3179 0.8028 0.5150 0.067 Uiso 1 1 calc GR . . . .
H05T H 0.2689 0.7000 0.4846 0.067 Uiso 1 1 calc GR . . . .
C053 C 0.8813(9) 1.3877(9) 0.5941(7) 0.034(3) Uani 1 1 d . . . . .
H4BA H 0.8676 1.3286 0.5943 0.041 Uiso 1 1 calc R . . . .
HV H 0.9069 1.3957 0.5503 0.041 Uiso 1 1 calc R . . . .
C054 C 1.0523(11) 1.1118(10) 0.7310(9) 0.047(4) Uani 1 1 d . . . . .
H3AA H 1.1126 1.1063 0.7283 0.071 Uiso 1 1 calc GR . . . .
HW H 1.0281 1.0987 0.7733 0.071 Uiso 1 1 calc GR . . . .
HX H 1.0633 1.1707 0.7341 0.071 Uiso 1 1 calc GR . . . .
C055 C 0.8035(10) 1.7025(8) 0.7504(8) 0.037(3) Uani 1 1 d . . . . .
C056 C 0.4067(12) 0.9091(8) 0.6618(8) 0.041(4) Uani 1 1 d . . . . .
H05U H 0.4704 0.9357 0.6486 0.049 Uiso 1 1 calc R . . . .
H05V H 0.3582 0.9059 0.6251 0.049 Uiso 1 1 calc R . . . .
C057 C 0.4250(11) -0.3219(9) -0.1319(8) 0.042(3) Uani 1 1 d . . . . .
H05A H 0.3698 -0.3187 -0.1553 0.062 Uiso 1 1 calc GR . . . .
H05B H 0.4119 -0.3823 -0.1399 0.062 Uiso 1 1 calc GR . . . .
H05C H 0.4819 -0.2941 -0.1517 0.062 Uiso 1 1 calc GR . . . .
C058 C 0.6062(11) 0.0938(9) 0.4109(8) 0.045(4) Uani 1 1 d . . . . .
C059 C 0.3813(10) 0.6394(9) 0.5935(9) 0.040(4) Uani 1 1 d . . . . .
H05W H 0.4073 0.6489 0.5502 0.048 Uiso 1 1 calc R . . . .
H05X H 0.3666 0.5796 0.5920 0.048 Uiso 1 1 calc R . . . .
C05A C 0.5567(11) 0.8636(10) 0.7330(8) 0.044(4) Uani 1 1 d . . . . .
H05Y H 0.6111 0.8488 0.7356 0.066 Uiso 1 1 calc GR . . . .
HY H 0.5270 0.8592 0.7752 0.066 Uiso 1 1 calc GR . . . .
HZ H 0.5794 0.9225 0.7310 0.066 Uiso 1 1 calc GR . . . .
C05B C 0.4067(11) 1.4085(9) 0.6641(8) 0.039(3) Uani 1 1 d . . . . .
H05 H 0.4709 1.4347 0.6516 0.047 Uiso 1 1 calc R . . . .
H7CA H 0.3597 1.4070 0.6274 0.047 Uiso 1 1 calc R . . . .
C05C C 0.7497(11) 1.2357(9) 0.7076(8) 0.043(4) Uani 1 1 d . . . . .
H4AA H 0.7348 1.2006 0.6576 0.064 Uiso 1 1 calc GR . . . .
H8CA H 0.7910 1.2958 0.7121 0.064 Uiso 1 1 calc GR . . . .
H9CA H 0.6901 1.2318 0.7247 0.064 Uiso 1 1 calc GR . . . .
C05D C 0.1054(12) -0.1566(10) 0.4132(9) 0.050(4) Uani 1 1 d . . . . .
C05E C 0.7024(11) 1.0003(9) 0.6080(9) 0.045(4) Uani 1 1 d . . . . .
H5AA H 0.6507 0.9582 0.5685 0.067 Uiso 1 1 calc GR . . . .
H0DA H 0.7108 1.0584 0.6105 0.067 Uiso 1 1 calc GR . . . .
H1DA H 0.6859 0.9895 0.6528 0.067 Uiso 1 1 calc GR . . . .
C05F C 0.3808(11) -0.2348(9) 0.2906(9) 0.044(4) Uani 1 1 d . . . . .
H05D H 0.4088 -0.2679 0.2592 0.065 Uiso 1 1 calc GR . . . .
H05E H 0.3286 -0.2735 0.3083 0.065 Uiso 1 1 calc GR . . . .
H05F H 0.4302 -0.1912 0.3309 0.065 Uiso 1 1 calc GR . . . .
C05G C 0.7044(10) 1.5009(8) 0.6089(9) 0.040(4) Uani 1 1 d . . . . .
H5BA H 0.6517 1.4550 0.5719 0.059 Uiso 1 1 calc GR . . . .
H2DA H 0.7100 1.5569 0.6068 0.059 Uiso 1 1 calc GR . . . .
H3DA H 0.6913 1.4954 0.6557 0.059 Uiso 1 1 calc GR . . . .
C05H C 0.2498(11) 1.4866(8) 0.7086(8) 0.040(3) Uani 1 1 d . . . . .
H0AA H 0.2444 1.4604 0.6574 0.061 Uiso 1 1 calc GR . . . .
H4DA H 0.2848 1.5492 0.7210 0.061 Uiso 1 1 calc GR . . . .
H5DA H 0.1855 1.4717 0.7206 0.061 Uiso 1 1 calc GR . . . .
C05I C 0.6850(9) 1.2773(9) 0.9264(8) 0.033(3) Uani 1 1 d . . . . .
O05J O 0.4391(11) 0.0601(12) 0.4243(9) 0.130(8) Uani 1 1 d . . . . .
C05K C 0.2491(11) 0.9847(10) 0.7067(9) 0.048(4) Uani 1 1 d . . . . .
H05Z H 0.1865 0.9742 0.7209 0.072 Uiso 1 1 calc GR . . . .
H6DA H 0.2399 0.9533 0.6561 0.072 Uiso 1 1 calc GR . . . .
H7DA H 0.2861 1.0464 0.7146 0.072 Uiso 1 1 calc GR . . . .
O05L O -0.0602(10) -0.1878(13) 0.4227(9) 0.141(9) Uani 1 1 d . . . . .
C05M C 0.7483(11) 1.7356(10) 0.7078(9) 0.045(4) Uani 1 1 d . . . . .
H6BA H 0.6799 1.7086 0.7101 0.068 Uiso 1 1 calc GR . . . .
H8DA H 0.7569 1.7211 0.6580 0.068 Uiso 1 1 calc GR . . . .
H9DA H 0.7731 1.7982 0.7281 0.068 Uiso 1 1 calc GR . . . .
C05N C 0.1045(12) -0.6563(10) 0.4114(9) 0.049(4) Uani 1 1 d . . . . .
C05O C 0.1688(13) -0.1148(10) 0.4885(7) 0.053(4) Uani 1 1 d . . . . .
H05G H 0.2301 -0.1186 0.4856 0.079 Uiso 1 1 calc GR . . . .
H05H H 0.1358 -0.1452 0.5208 0.079 Uiso 1 1 calc GR . . . .
H05I H 0.1806 -0.0543 0.5064 0.079 Uiso 1 1 calc GR . . . .
C05P C 0.1787(15) -0.0250(11) 0.3563(10) 0.060(5) Uani 1 1 d . . . . .
C05Q C 0.1766(14) -0.5259(11) 0.3580(9) 0.052(4) Uani 1 1 d . . . . .
C05R C 0.6760(13) 0.7227(10) 0.3576(9) 0.052(4) Uani 1 1 d . . . . .
C05S C 0.6757(15) 0.2243(11) 0.3579(9) 0.060(5) Uani 1 1 d . . . . .
C05T C 0.6717(14) 0.1388(10) 0.4863(10) 0.058(5) Uani 1 1 d . . . . .
H05J H 0.7337 0.1365 0.4831 0.087 Uiso 1 1 calc GR . . . .
H05K H 0.6405 0.1091 0.5196 0.087 Uiso 1 1 calc GR . . . .
H05L H 0.6818 0.1990 0.5033 0.087 Uiso 1 1 calc GR . . . .
O05U O 0.4405(11) 0.5608(12) 0.4236(9) 0.133(8) Uani 1 1 d . . . . .
C05V C 0.6693(13) 0.6366(10) 0.4865(9) 0.055(4) Uani 1 1 d . . . . .
H05M H 0.7268 0.6262 0.4838 0.082 Uiso 1 1 calc GR . . . .
H05N H 0.6329 0.6095 0.5195 0.082 Uiso 1 1 calc GR . . . .
H05O H 0.6881 0.6986 0.5037 0.082 Uiso 1 1 calc GR . . . .
C05W C 0.0198(15) -0.6352(15) 0.4186(12) 0.078(7) Uani 1 1 d . . . . .
C05X C 0.0180(12) -0.1335(16) 0.4213(8) 0.085(8) Uani 1 1 d . . . . .
C05Y C 0.1709(14) -0.6142(12) 0.4872(9) 0.058(5) Uani 1 1 d . . . . .
H2CA H 0.2255 -0.6289 0.4853 0.087 Uiso 1 1 calc GR . . . .
H0EA H 0.1339 -0.6361 0.5222 0.087 Uiso 1 1 calc GR . . . .
H1EA H 0.1943 -0.5516 0.5012 0.087 Uiso 1 1 calc GR . . . .
C05Z C 0.5174(16) 0.1170(15) 0.4200(10) 0.074(6) Uani 1 1 d . . . . .
C060 C 0.5195(13) 0.6140(13) 0.4197(11) 0.068(5) Uani 1 1 d . . . . .
C061 C 0.5731(17) -0.0043(11) 0.3901(12) 0.085(7) Uani 1 1 d . . . . .
H06K H 0.5263 -0.0324 0.3456 0.127 Uiso 1 1 calc GR . . . .
H06L H 0.5434 -0.0254 0.4279 0.127 Uiso 1 1 calc GR . . . .
H06M H 0.6285 -0.0172 0.3834 0.127 Uiso 1 1 calc GR . . . .
C062 C 0.217(2) -0.5055(15) 0.2925(14) 0.106(10) Uani 1 1 d . . . . .
H3CA H 0.2187 -0.4502 0.2915 0.159 Uiso 1 1 calc GR . . . .
H2EA H 0.1751 -0.5509 0.2493 0.159 Uiso 1 1 calc GR . . . .
H3EA H 0.2814 -0.5023 0.2947 0.159 Uiso 1 1 calc GR . . . .
C063 C 0.0707(19) -0.2565(12) 0.3911(11) 0.088(7) Uani 1 1 d . . . . .
H06A H 0.0346 -0.2829 0.3424 0.132 Uiso 1 1 calc GR . . . .
H06B H 0.0294 -0.2796 0.4236 0.132 Uiso 1 1 calc GR . . . .
H06C H 0.1265 -0.2695 0.3937 0.132 Uiso 1 1 calc GR . . . .
C064 C 0.5693(16) 0.4946(12) 0.3891(11) 0.087(7) Uani 1 1 d . . . . .
H06U H 0.5293 0.4685 0.3417 0.131 Uiso 1 1 calc GR . . . .
H06V H 0.5316 0.4722 0.4235 0.131 Uiso 1 1 calc GR . . . .
H06W H 0.6245 0.4807 0.3880 0.131 Uiso 1 1 calc GR . . . .
C065 C 0.5844(16) 0.2360(14) 0.3614(9) 0.076(7) Uani 1 1 d . . . . .
H06N H 0.5386 0.1999 0.3163 0.091 Uiso 1 1 calc R . . . .
H06O H 0.5987 0.2968 0.3673 0.091 Uiso 1 1 calc R . . . .
C066 C 0.721(2) 0.7499(11) 0.2911(12) 0.103(9) Uani 1 1 d . . . . .
H06X H 0.7409 0.8115 0.2998 0.155 Uiso 1 1 calc GR . . . .
H06Y H 0.6732 0.7172 0.2475 0.155 Uiso 1 1 calc GR . . . .
H4EA H 0.7773 0.7374 0.2858 0.155 Uiso 1 1 calc GR . . . .
C067 C 0.0814(17) -0.0179(14) 0.3649(14) 0.102(9) Uani 1 1 d . . . . .
H06D H 0.0923 0.0416 0.3683 0.122 Uiso 1 1 calc R . . . .
H06E H 0.0345 -0.0564 0.3209 0.122 Uiso 1 1 calc R . . . .
C068 C 0.0810(17) -0.5164(16) 0.3624(10) 0.080(7) Uani 1 1 d . . . . .
H4CA H 0.0938 -0.4561 0.3673 0.096 Uiso 1 1 calc R . . . .
H5EA H 0.0353 -0.5535 0.3174 0.096 Uiso 1 1 calc R . . . .
C069 C 0.0697(17) -0.7558(9) 0.3907(11) 0.080(6) Uani 1 1 d . . . . .
H5CA H 0.0171 -0.7843 0.3498 0.119 Uiso 1 1 calc GR . . . .
H6EA H 0.0471 -0.7754 0.4310 0.119 Uiso 1 1 calc GR . . . .
H7EA H 0.1229 -0.7702 0.3783 0.119 Uiso 1 1 calc GR . . . .
C06A C 0.5378(14) 0.7081(17) 0.4232(11) 0.080(7) Uani 1 1 d . . . . .
H06Z H 0.4762 0.7130 0.4232 0.096 Uiso 1 1 calc R . . . .
H8EA H 0.5812 0.7487 0.4683 0.096 Uiso 1 1 calc R . . . .
C06B C 0.721(2) 0.2490(13) 0.2924(10) 0.102(9) Uani 1 1 d . . . . .
H06P H 0.7346 0.3088 0.2972 0.153 Uiso 1 1 calc GR . . . .
H06Q H 0.6763 0.2110 0.2481 0.153 Uiso 1 1 calc GR . . . .
H06R H 0.7812 0.2424 0.2915 0.153 Uiso 1 1 calc GR . . . .
C06C C 0.0346(16) -0.0396(15) 0.4290(12) 0.085(8) Uani 1 1 d . . . . .
H06F H -0.0271 -0.0349 0.4280 0.102 Uiso 1 1 calc R . . . .
H06G H 0.0776 0.0004 0.4744 0.102 Uiso 1 1 calc R . . . .
C06D C 0.218(2) -0.0035(14) 0.2922(12) 0.095(8) Uani 1 1 d . . . . .
H06H H 0.2253 0.0541 0.2941 0.143 Uiso 1 1 calc GR . . . .
H06I H 0.1739 -0.0457 0.2487 0.143 Uiso 1 1 calc GR . . . .
H06J H 0.2807 -0.0051 0.2920 0.143 Uiso 1 1 calc GR . . . .
C06E C 0.5821(17) 0.7333(13) 0.3607(11) 0.074(6) Uani 1 1 d . . . . .
H06 H 0.5953 0.7938 0.3661 0.089 Uiso 1 1 calc R . . . .
H9EA H 0.5364 0.6964 0.3157 0.089 Uiso 1 1 calc R . . . .
C06F C 0.5384(13) 0.2100(15) 0.4252(12) 0.082(7) Uani 1 1 d . . . . .
H06S H 0.5826 0.2491 0.4704 0.098 Uiso 1 1 calc R . . . .
H06T H 0.4779 0.2167 0.4260 0.098 Uiso 1 1 calc R . . . .
C06G C 0.0344(16) -0.5405(16) 0.4245(10) 0.079(7) Uani 1 1 d . . . . .
H6CA H -0.0282 -0.5375 0.4228 0.095 Uiso 1 1 calc R . . . .
H0FA H 0.0761 -0.4998 0.4702 0.095 Uiso 1 1 calc R . . . .

loop_
_atom_site_aniso_label
_atom_site_aniso_U_11
_atom_site_aniso_U_22
_atom_site_aniso_U_33
_atom_site_aniso_U_23
_atom_site_aniso_U_13
_atom_site_aniso_U_12
Cl01 0.070(3) 0.051(2) 0.055(2) 0.0281(19) 0.020(2) 0.042(2)
Cl02 0.070(3) 0.050(2) 0.053(2) 0.0275(18) 0.017(2) 0.040(2)
Cl03 0.067(3) 0.054(2) 0.056(2) 0.0285(19) 0.018(2) 0.041(2)
Cl04 0.069(3) 0.0442(19) 0.051(2) 0.0248(17) 0.016(2) 0.0372(19)
Cl05 0.071(3) 0.045(2) 0.049(2) 0.0219(17) 0.014(2) 0.037(2)
Cl06 0.066(3) 0.0443(19) 0.052(2) 0.0249(17) 0.0133(19) 0.0345(19)
Cl07 0.072(3) 0.0451(19) 0.050(2) 0.0251(17) 0.016(2) 0.0386(19)
Cl08 0.072(3) 0.051(2) 0.058(2) 0.0307(19) 0.021(2) 0.043(2)
O009 0.057(7) 0.027(5) 0.063(7) 0.017(5) 0.005(6) 0.020(5)
O00A 0.050(6) 0.031(5) 0.064(7) 0.019(5) 0.018(5) 0.017(5)
O00B 0.037(6) 0.032(5) 0.065(7) 0.012(5) 0.009(5) 0.013(4)
O00C 0.058(7) 0.025(5) 0.042(6) 0.010(4) 0.009(5) 0.017(5)
O00D 0.033(5) 0.027(5) 0.051(6) 0.007(4) 0.010(5) 0.007(4)
O00E 0.050(6) 0.033(5) 0.062(7) 0.018(5) 0.019(6) 0.028(5)
O00F 0.037(6) 0.047(6) 0.043(6) 0.020(5) 0.020(5) 0.019(5)
O00G 0.056(7) 0.028(5) 0.071(8) 0.017(5) 0.014(6) 0.024(5)
O00H 0.045(6) 0.022(4) 0.061(7) 0.018(4) 0.016(5) 0.019(4)
O00I 0.059(7) 0.022(5) 0.064(7) 0.017(5) 0.016(6) 0.024(5)
O00J 0.038(6) 0.038(5) 0.050(6) 0.013(5) 0.014(5) 0.018(5)
O00K 0.056(7) 0.039(6) 0.052(6) 0.023(5) 0.013(5) 0.030(5)
O00L 0.059(7) 0.038(6) 0.057(7) 0.026(5) 0.015(6) 0.027(5)
O00M 0.047(6) 0.025(4) 0.063(7) 0.024(4) 0.016(5) 0.021(4)
O00N 0.057(7) 0.024(5) 0.053(7) 0.012(5) 0.013(5) 0.022(5)
O00O 0.035(6) 0.033(5) 0.058(7) 0.013(5) 0.012(5) 0.017(4)
O00P 0.031(5) 0.038(5) 0.058(6) 0.023(5) 0.017(5) 0.018(4)
O00Q 0.049(6) 0.038(5) 0.072(8) 0.022(5) 0.022(6) 0.027(5)
O00R 0.058(7) 0.020(4) 0.059(7) 0.014(5) 0.014(6) 0.023(5)
O00S 0.050(6) 0.035(5) 0.055(7) 0.024(5) 0.018(5) 0.024(5)
O00T 0.048(6) 0.041(6) 0.056(7) 0.028(5) 0.016(5) 0.027(5)
O00U 0.088(8) 0.034(5) 0.051(6) 0.023(5) 0.027(6) 0.043(6)
O00V 0.023(5) 0.039(5) 0.058(7) 0.016(5) 0.008(5) 0.011(4)
O00W 0.049(6) 0.036(5) 0.046(6) 0.020(5) 0.010(5) 0.021(5)
O00X 0.031(5) 0.037(6) 0.051(6) 0.013(5) 0.012(5) 0.009(5)
O00Y 0.070(7) 0.030(5) 0.041(6) 0.013(4) 0.013(5) 0.032(5)
O00Z 0.054(7) 0.035(5) 0.057(7) 0.024(5) 0.018(5) 0.028(5)
O010 0.050(6) 0.044(6) 0.046(6) 0.023(5) 0.008(5) 0.030(5)
O011 0.075(9) 0.035(6) 0.064(8) 0.015(6) 0.017(7) 0.019(6)
O012 0.076(8) 0.023(5) 0.071(8) 0.007(5) 0.021(7) 0.013(5)
O013 0.067(7) 0.036(5) 0.080(8) 0.027(6) 0.028(6) 0.035(5)
O014 0.077(8) 0.037(6) 0.051(7) 0.008(5) 0.024(6) 0.014(6)
O015 0.071(8) 0.037(6) 0.061(8) 0.015(5) 0.020(6) 0.019(6)
C016 0.030(7) 0.023(6) 0.061(10) 0.019(6) 0.012(7) 0.010(5)
C017 0.020(7) 0.032(7) 0.059(10) 0.014(7) 0.003(6) 0.011(5)
C018 0.027(7) 0.034(7) 0.056(9) 0.018(7) 0.012(7) 0.018(6)
C019 0.033(7) 0.026(6) 0.041(8) 0.011(6) 0.003(6) 0.006(6)
O01A 0.065(8) 0.026(5) 0.089(9) 0.028(6) 0.033(7) 0.026(5)
C01B 0.041(8) 0.034(7) 0.039(8) 0.008(6) 0.012(6) 0.025(6)
C01C 0.038(8) 0.025(6) 0.035(7) 0.008(5) 0.002(6) 0.022(6)
C01D 0.042(9) 0.042(8) 0.040(8) 0.012(7) 0.016(7) 0.027(7)
O01E 0.060(8) 0.027(5) 0.082(9) 0.024(5) 0.022(6) 0.027(5)
C01F 0.044(8) 0.024(6) 0.042(8) 0.010(6) -0.001(6) 0.018(6)
C01G 0.032(8) 0.031(7) 0.040(8) 0.011(6) 0.008(6) 0.018(6)
C01H 0.051(9) 0.026(6) 0.030(7) 0.009(6) 0.005(6) 0.019(6)
C01I 0.042(8) 0.024(6) 0.043(8) 0.002(6) 0.001(6) 0.017(6)
C01J 0.028(7) 0.028(6) 0.030(7) 0.006(5) -0.004(6) 0.003(5)
C01K 0.027(7) 0.027(6) 0.048(8) 0.013(6) -0.003(6) 0.010(5)
O01L 0.057(7) 0.030(5) 0.067(7) 0.017(5) 0.016(6) 0.026(5)
C01M 0.033(8) 0.046(8) 0.057(10) 0.015(8) 0.013(7) 0.025(7)
C01N 0.036(8) 0.024(6) 0.054(9) 0.008(6) 0.020(7) 0.021(6)
C01O 0.049(9) 0.021(6) 0.059(9) 0.010(6) 0.019(7) 0.027(6)
C01P 0.039(8) 0.022(6) 0.041(8) 0.014(6) 0.010(6) 0.015(6)
C01Q 0.026(7) 0.029(7) 0.057(9) -0.004(6) 0.007(6) 0.007(5)
C01R 0.037(8) 0.035(7) 0.029(7) 0.015(6) 0.010(6) 0.016(6)
C01S 0.023(7) 0.028(6) 0.044(8) 0.014(6) 0.007(6) 0.005(5)
C01T 0.033(8) 0.024(6) 0.057(9) 0.019(6) 0.007(7) 0.016(6)
C01U 0.034(7) 0.028(6) 0.036(7) 0.001(5) -0.001(6) 0.016(5)
C01V 0.036(8) 0.024(6) 0.053(9) 0.015(6) 0.017(7) 0.023(6)
C01W 0.035(9) 0.048(9) 0.071(12) 0.024(8) 0.017(8) 0.021(7)
C01X 0.025(7) 0.020(6) 0.067(11) 0.016(6) 0.016(7) 0.007(5)
C01Y 0.038(9) 0.031(7) 0.066(11) 0.021(7) 0.014(8) 0.021(6)
C01Z 0.044(9) 0.039(8) 0.044(9) -0.005(7) 0.004(7) 0.025(7)
C020 0.049(9) 0.030(7) 0.052(9) 0.007(6) -0.009(7) 0.021(7)
C021 0.040(8) 0.022(6) 0.052(10) 0.009(6) -0.009(7) 0.005(6)
C022 0.024(7) 0.035(7) 0.053(9) 0.019(6) 0.016(6) 0.012(6)
C023 0.034(8) 0.019(6) 0.057(9) 0.010(6) 0.013(7) 0.016(6)
C024 0.027(7) 0.021(6) 0.041(8) 0.008(6) 0.005(6) 0.011(5)
C025 0.045(8) 0.018(6) 0.056(9) 0.014(6) 0.007(7) 0.009(5)
C026 0.037(8) 0.018(6) 0.041(8) 0.006(5) 0.010(6) 0.011(5)
C027 0.040(8) 0.025(6) 0.031(7) 0.011(5) 0.007(6) 0.016(6)
C028 0.038(8) 0.023(6) 0.046(8) 0.011(6) 0.006(6) 0.014(6)
C029 0.042(8) 0.045(8) 0.029(7) 0.011(6) -0.007(6) 0.028(7)
C02A 0.045(9) 0.023(6) 0.047(8) 0.009(6) 0.006(7) 0.020(6)
C02B 0.035(8) 0.023(6) 0.040(8) 0.002(5) 0.007(6) 0.007(5)
C02C 0.045(9) 0.033(7) 0.053(9) 0.014(7) 0.019(7) 0.027(7)
C02D 0.031(7) 0.035(7) 0.039(7) 0.011(6) 0.005(6) 0.020(6)
C02E 0.037(8) 0.045(8) 0.026(7) 0.001(6) 0.003(6) 0.020(7)
C02F 0.022(7) 0.034(7) 0.073(11) 0.033(7) 0.019(7) 0.012(6)
C02G 0.030(7) 0.031(7) 0.047(9) 0.020(6) 0.012(6) 0.017(6)
C02H 0.037(9) 0.046(8) 0.051(9) 0.016(7) 0.010(7) 0.024(7)
C02I 0.033(8) 0.032(7) 0.054(10) 0.010(7) 0.005(7) 0.007(6)
C02J 0.042(8) 0.039(8) 0.034(8) 0.002(6) -0.003(6) 0.021(7)
C02K 0.045(8) 0.040(7) 0.038(8) 0.024(6) 0.016(6) 0.025(7)
C02L 0.033(7) 0.023(6) 0.040(8) 0.004(6) 0.002(6) 0.012(5)
C02M 0.038(9) 0.024(6) 0.045(9) 0.016(6) 0.007(7) 0.014(6)
C02N 0.036(8) 0.031(7) 0.049(9) 0.002(6) 0.011(7) 0.016(6)
C02O 0.037(8) 0.032(7) 0.047(9) 0.016(6) 0.014(7) 0.018(6)
C02P 0.034(7) 0.028(6) 0.031(7) 0.010(6) 0.006(6) 0.017(6)
C02Q 0.049(9) 0.044(8) 0.047(9) 0.028(7) 0.016(7) 0.030(7)
C02R 0.030(7) 0.020(6) 0.058(9) 0.013(6) 0.004(6) 0.016(5)
C02S 0.031(8) 0.017(6) 0.054(9) 0.002(6) 0.008(7) 0.009(5)
C02T 0.034(8) 0.028(6) 0.056(10) 0.007(6) -0.004(7) 0.013(6)
C02U 0.043(8) 0.033(7) 0.040(8) 0.006(6) 0.001(7) 0.016(6)
C02V 0.034(8) 0.024(6) 0.063(10) 0.017(7) 0.021(7) 0.020(6)
C02W 0.028(7) 0.033(6) 0.044(8) 0.011(6) 0.006(6) 0.015(6)
C02X 0.031(8) 0.031(7) 0.045(8) 0.012(6) 0.001(6) 0.019(6)
C02Y 0.047(9) 0.026(6) 0.045(9) 0.013(6) 0.014(7) 0.016(6)
C02Z 0.029(7) 0.044(8) 0.040(9) 0.004(7) -0.003(6) 0.010(6)
C030 0.034(8) 0.038(8) 0.062(10) 0.027(7) 0.016(7) 0.017(6)
C031 0.053(9) 0.052(9) 0.059(10) 0.032(8) 0.023(8) 0.039(8)
C032 0.055(9) 0.047(8) 0.035(8) -0.005(6) -0.004(7) 0.036(7)
C033 0.055(10) 0.036(8) 0.047(9) 0.014(7) 0.011(8) 0.023(7)
C034 0.031(8) 0.033(7) 0.066(10) 0.030(7) 0.009(7) 0.012(6)
C035 0.049(10) 0.041(8) 0.049(9) 0.012(7) 0.010(7) 0.029(7)
C036 0.050(10) 0.028(7) 0.054(9) 0.013(7) 0.011(8) 0.024(7)
C037 0.031(8) 0.031(6) 0.046(8) 0.009(6) 0.017(6) 0.008(6)
C038 0.040(8) 0.044(7) 0.036(7) 0.015(6) 0.016(6) 0.025(7)
C039 0.048(9) 0.044(8) 0.044(8) 0.028(7) 0.018(7) 0.020(7)
C03A 0.031(8) 0.035(7) 0.064(11) 0.013(7) 0.003(7) 0.009(6)
C03B 0.038(8) 0.025(6) 0.055(9) 0.013(6) 0.015(7) 0.018(6)
C03C 0.024(7) 0.049(8) 0.061(10) 0.024(8) 0.006(7) 0.014(6)
C03D 0.042(9) 0.031(7) 0.065(10) 0.015(7) 0.017(8) 0.019(7)
C03E 0.038(8) 0.028(6) 0.052(9) 0.022(6) 0.016(7) 0.014(6)
C03F 0.058(10) 0.048(8) 0.049(9) 0.017(7) 0.015(8) 0.035(8)
C03G 0.047(9) 0.024(6) 0.053(9) 0.018(6) 0.006(7) 0.023(6)
C03H 0.044(9) 0.036(8) 0.079(12) 0.017(8) 0.005(9) 0.021(7)
C03I 0.035(8) 0.032(7) 0.047(9) 0.017(6) 0.015(7) 0.019(6)
C03J 0.049(9) 0.035(7) 0.034(8) 0.010(6) 0.010(6) 0.024(6)
C03K 0.043(8) 0.028(6) 0.041(8) 0.015(6) 0.010(6) 0.021(6)
C03L 0.054(10) 0.043(8) 0.031(8) 0.002(6) 0.002(7) 0.017(7)
C03M 0.046(9) 0.028(6) 0.033(7) 0.002(6) 0.014(6) 0.015(6)
C03N 0.032(8) 0.036(7) 0.069(10) 0.029(7) 0.008(7) 0.019(6)
C03O 0.041(9) 0.041(8) 0.053(10) 0.018(7) 0.007(7) 0.020(7)
C03P 0.031(8) 0.043(8) 0.040(9) 0.015(7) 0.003(7) 0.017(6)
C03Q 0.032(8) 0.031(7) 0.058(9) 0.015(7) 0.021(7) 0.017(6)
C03R 0.041(8) 0.029(7) 0.044(8) 0.017(6) 0.019(7) 0.021(6)
C03S 0.034(8) 0.032(7) 0.051(9) 0.016(6) 0.012(7) 0.013(6)
C03T 0.043(9) 0.021(6) 0.058(9) 0.003(6) 0.014(7) 0.017(6)
C03U 0.040(8) 0.027(6) 0.047(9) 0.014(6) 0.014(7) 0.019(6)
C03V 0.036(8) 0.035(7) 0.044(8) 0.010(6) 0.011(6) 0.018(6)
C03W 0.029(7) 0.028(7) 0.059(10) 0.015(7) 0.013(7) 0.018(6)
C03X 0.034(8) 0.029(7) 0.074(11) 0.015(7) 0.015(8) 0.014(6)
C03Y 0.057(10) 0.044(8) 0.040(8) 0.010(7) 0.010(7) 0.033(8)
C03Z 0.038(9) 0.039(8) 0.062(10) 0.013(7) 0.022(8) 0.017(7)
C040 0.028(8) 0.032(7) 0.069(10) 0.023(7) 0.022(7) 0.018(6)
C041 0.032(7) 0.039(8) 0.041(8) 0.008(7) 0.005(6) 0.022(6)
C042 0.047(9) 0.034(7) 0.060(10) 0.019(7) 0.012(8) 0.020(7)
C043 0.031(8) 0.037(8) 0.054(10) 0.015(7) 0.009(7) 0.010(6)
C044 0.031(8) 0.035(7) 0.049(9) 0.014(7) 0.010(7) 0.013(6)
C045 0.040(8) 0.039(8) 0.046(9) 0.009(7) 0.014(7) 0.020(7)
C046 0.039(9) 0.043(8) 0.057(10) 0.020(7) 0.011(7) 0.018(7)
C047 0.029(7) 0.025(6) 0.052(8) 0.014(6) -0.002(6) 0.012(5)
C048 0.032(8) 0.035(7) 0.049(9) 0.025(6) 0.018(7) 0.025(6)
C049 0.026(7) 0.025(6) 0.045(8) 0.005(6) 0.005(6) 0.012(5)
C04A 0.019(7) 0.054(9) 0.046(8) 0.007(7) 0.004(6) 0.015(6)
C04B 0.041(9) 0.035(8) 0.053(10) 0.013(7) 0.003(7) 0.007(6)
C04C 0.045(8) 0.027(7) 0.034(8) 0.014(6) 0.006(6) 0.015(6)
C04D 0.044(9) 0.014(6) 0.086(13) 0.014(7) 0.021(9) 0.011(6)
C04E 0.055(9) 0.036(7) 0.047(8) 0.013(6) 0.022(7) 0.032(7)
C04F 0.037(8) 0.021(6) 0.043(8) 0.008(5) -0.007(6) 0.008(5)
C04G 0.023(7) 0.028(6) 0.045(8) 0.016(6) 0.010(6) 0.012(5)
C04H 0.025(7) 0.039(7) 0.049(9) 0.017(7) -0.002(6) 0.009(6)
C04I 0.034(8) 0.034(7) 0.051(9) 0.017(7) 0.018(7) 0.022(6)
C04J 0.025(7) 0.035(7) 0.052(9) 0.025(7) 0.011(6) 0.014(6)
C04K 0.046(9) 0.004(5) 0.054(9) 0.000(5) 0.008(7) 0.009(5)
C04L 0.014(6) 0.031(7) 0.044(8) 0.012(6) 0.007(5) -0.005(5)
C04M 0.026(7) 0.034(7) 0.052(9) 0.021(6) 0.016(6) 0.016(6)
C04N 0.036(8) 0.033(7) 0.042(8) 0.002(6) -0.002(6) 0.016(6)
O04O 0.049(9) 0.162(17) 0.089(12) -0.033(11) 0.033(8) -0.013(10)
C04P 0.037(8) 0.047(8) 0.038(9) 0.001(7) 0.007(7) 0.013(7)
C04Q 0.030(7) 0.029(7) 0.043(8) 0.006(6) 0.001(6) 0.013(6)
C04R 0.025(7) 0.029(6) 0.049(9) 0.009(6) -0.002(6) -0.004(5)
C04S 0.029(7) 0.045(8) 0.043(8) 0.011(7) 0.001(6) 0.017(6)
C04T 0.029(8) 0.025(6) 0.049(9) 0.011(6) 0.009(7) 0.007(6)
C04U 0.033(8) 0.049(9) 0.064(11) 0.021(8) 0.015(8) 0.019(7)
C04V 0.045(9) 0.025(6) 0.043(8) 0.011(6) 0.011(7) 0.014(6)
C04W 0.040(8) 0.033(7) 0.043(8) 0.005(6) 0.019(6) 0.025(6)
C04X 0.057(10) 0.055(10) 0.041(9) 0.011(7) 0.008(7) 0.036(8)
C04Y 0.041(9) 0.024(6) 0.058(10) 0.018(6) 0.011(7) 0.019(6)
C04Z 0.037(8) 0.032(7) 0.046(9) 0.012(6) 0.006(7) 0.011(6)
C050 0.048(10) 0.041(8) 0.057(10) 0.024(7) 0.016(8) 0.019(7)
C051 0.031(8) 0.040(8) 0.059(10) 0.014(7) 0.006(7) -0.007(6)
C052 0.061(10) 0.038(7) 0.045(9) 0.014(6) 0.011(7) 0.029(7)
C053 0.030(7) 0.036(7) 0.035(7) 0.006(6) 0.006(6) 0.017(6)
C054 0.042(9) 0.052(9) 0.052(10) 0.016(8) 0.008(7) 0.025(7)
C055 0.035(8) 0.026(6) 0.048(8) 0.005(6) 0.004(6) 0.016(6)
C056 0.049(9) 0.022(6) 0.041(8) -0.002(6) 0.009(7) 0.012(6)
C057 0.049(9) 0.031(7) 0.042(8) 0.007(6) 0.012(7) 0.018(7)
C058 0.048(9) 0.029(7) 0.039(8) 0.004(6) 0.006(7) 0.003(6)
C059 0.027(8) 0.034(7) 0.065(10) 0.022(7) 0.011(7) 0.012(6)
C05A 0.045(9) 0.040(8) 0.046(9) 0.013(7) 0.011(7) 0.015(7)
C05B 0.026(8) 0.041(8) 0.048(9) 0.019(7) 0.008(7) 0.009(6)
C05C 0.053(9) 0.043(8) 0.053(9) 0.020(7) 0.009(7) 0.037(7)
C05D 0.055(10) 0.036(8) 0.044(9) 0.003(7) 0.011(8) 0.008(7)
C05E 0.046(9) 0.024(6) 0.062(10) 0.014(6) 0.011(8) 0.012(6)
C05F 0.038(9) 0.035(7) 0.057(10) 0.014(7) 0.007(7) 0.017(6)
C05G 0.025(7) 0.024(6) 0.060(10) 0.006(6) 0.001(7) 0.007(5)
C05H 0.055(9) 0.026(6) 0.041(8) 0.015(6) 0.013(7) 0.015(6)
C05I 0.013(6) 0.033(7) 0.044(8) 0.007(6) 0.003(6) 0.004(5)
O05J 0.051(9) 0.140(15) 0.089(11) -0.036(10) 0.038(8) -0.025(9)
C05K 0.049(9) 0.051(9) 0.069(10) 0.032(8) 0.027(8) 0.036(8)
O05L 0.036(7) 0.157(17) 0.098(12) -0.059(11) 0.027(7) -0.028(9)
C05M 0.045(9) 0.045(8) 0.051(10) 0.025(7) 0.000(7) 0.019(7)
C05N 0.058(10) 0.044(8) 0.047(9) 0.012(7) 0.022(8) 0.025(8)
C05O 0.081(12) 0.045(8) 0.024(7) 0.011(6) 0.005(7) 0.020(8)
C05P 0.092(15) 0.049(10) 0.056(11) 0.023(8) 0.028(10) 0.042(10)
C05Q 0.083(12) 0.050(9) 0.053(10) 0.032(8) 0.030(9) 0.046(9)
C05R 0.070(12) 0.044(8) 0.047(9) 0.017(7) 0.000(8) 0.030(8)
C05S 0.093(15) 0.052(10) 0.043(10) 0.011(8) 0.013(10) 0.040(10)
C05T 0.080(13) 0.040(8) 0.060(11) 0.025(8) 0.002(9) 0.028(8)
O05U 0.065(10) 0.119(15) 0.097(12) -0.045(11) 0.033(9) -0.027(10)
C05V 0.074(12) 0.038(8) 0.053(10) 0.014(8) 0.010(9) 0.024(8)
C05W 0.043(11) 0.079(14) 0.080(15) 0.001(11) 0.033(10) 0.007(10)
C05X 0.025(8) 0.15(2) 0.018(7) -0.027(9) 0.004(6) 0.006(10)
C05Y 0.088(13) 0.053(10) 0.043(10) 0.023(8) 0.025(9) 0.034(10)
C05Z 0.076(14) 0.081(15) 0.046(11) -0.002(10) 0.023(10) 0.028(12)
C060 0.040(10) 0.067(11) 0.065(13) 0.008(9) 0.014(9) 0.000(8)
C061 0.116(17) 0.028(8) 0.067(13) 0.001(8) 0.032(12) -0.005(9)
C062 0.20(3) 0.078(15) 0.106(18) 0.066(14) 0.07(2) 0.10(2)
C063 0.14(2) 0.042(10) 0.060(13) 0.018(9) 0.021(13) 0.014(12)
C064 0.108(16) 0.054(11) 0.052(11) 0.018(9) 0.031(11) -0.014(10)
C065 0.126(18) 0.106(16) 0.037(10) 0.013(10) 0.009(10) 0.097(15)
C066 0.19(3) 0.027(8) 0.084(15) 0.023(9) 0.035(16) 0.031(12)
C067 0.099(16) 0.090(14) 0.14(2) -0.001(13) -0.001(15) 0.084(14)
C068 0.125(18) 0.109(18) 0.042(10) 0.017(11) 0.004(11) 0.091(16)
C069 0.124(17) 0.016(7) 0.071(13) 0.012(7) 0.025(12) 0.002(9)
C06A 0.055(12) 0.14(2) 0.059(12) 0.019(13) 0.012(10) 0.069(14)
C06B 0.22(3) 0.053(11) 0.044(11) 0.021(9) 0.037(14) 0.063(15)
C06C 0.074(14) 0.103(16) 0.088(15) -0.008(12) 0.034(11) 0.070(13)
C06D 0.18(2) 0.066(13) 0.081(16) 0.046(12) 0.073(17) 0.071(15)
C06E 0.106(17) 0.076(13) 0.068(14) 0.021(11) 0.009(12) 0.068(13)
C06F 0.045(11) 0.113(17) 0.081(15) -0.012(13) -0.005(10) 0.058(12)
C06G 0.079(14) 0.13(2) 0.040(9) 0.009(11) 0.003(9) 0.064(14)

loop_
_atom_type_symbol
_atom_type_description
_atom_type_scat_dispersion_real
_atom_type_scat_dispersion_imag
_atom_type_scat_source
C C 0.0181 0.0091 'International Tables Vol C Tables 4.2.6.8 and 6.1.1.4'
H H 0.0000 0.0000 'International Tables Vol C Tables 4.2.6.8 and 6.1.1.4'
Cl Cl 0.3639 0.7018 'International Tables Vol C Tables 4.2.6.8 and 6.1.1.4'
O O 0.0492 0.0322 'International Tables Vol C Tables 4.2.6.8 and 6.1.1.4'

loop_
_geom_angle_atom_site_label_1
_geom_angle_atom_site_label_2
_geom_angle_atom_site_label_3
_geom_angle
_geom_angle_site_symmetry_1
_geom_angle_site_symmetry_3
_geom_angle_publ_flag
C04K O00C H00C 109.4 . . ?
C04I O00E H00E 109.2 . . ?
C01Q O00F H00F 109.6 . . ?
C01O O00H H00H 110.4 . . ?
C01F O00I H00I 109.4 . . ?
C039 O00J H00J 109.8 . . ?
C01V O00K H00K 109.4 . . ?
C018 O00L H00L 109.8 . . ?
C04C O00M H00M 109.7 . . ?
C02Q O00N H00N 110.1 . . ?
C023 O00R H00R 109.3 . . ?
C01P O00S H00S 109.6 . . ?
C019 O00T H00T 109.4 . . ?
C016 O00U H00U 109.6 . . ?
C01M O00V H00V 109.4 . . ?
C044 O00W H00W 109.5 . . ?
C01R O00X H00X 109.3 . . ?
C04M O00Y H00Y 109.8 . . ?
C048 O00Z H00Z 109.5 . . ?
C05I O010 H010 109.3 . . ?
C05Q O011 H011 109.9 . . ?
C05R O012 H012 109.8 . . ?
C05S O014 H014 109.2 . . ?
C05P O015 H015 109.7 . . ?
O00U C016 C03R 115.7(13) . . ?
O00U C016 C040 121.5(13) . . ?
C03R C016 C040 122.7(12) . . ?
C01T C017 C027 117.8(14) . . ?
C01T C017 C03Y 123.9(12) . . ?
C027 C017 C03Y 118.2(13) . . ?
O00L C018 C03B 122.6(12) . . ?
O00L C018 C04F 115.3(13) . . ?
C04F C018 C03B 122.1(13) . . ?
O00T C019 C024 122.9(12) . . ?
O00T C019 C02G 114.5(13) . . ?
C02G C019 C024 122.5(13) . . ?
C02U C01B C031 116.3(13) . . ?
C02W C01B C02U 120.2(13) . . ?
C02W C01B C031 123.5(13) . . ?
C02P C01C C02R 117.2(12) . . ?
C02P C01C C037 123.0(11) . . ?
C02R C01C C037 119.7(12) . . ?
C01G C01D H01D 116.2 . . ?
C01G C01D C02E 127.5(14) . . ?
C02E C01D H01D 116.3 . . ?
O00I C01F C029 125.8(12) . . ?
O00I C01F C03W 114.2(12) . . ?
C029 C01F C03W 120.0(12) . . ?
C01D C01G C03F 124.9(13) . . ?
C01D C01G C03M 119.3(13) . . ?
C03F C01G C03M 115.8(13) . . ?
C01I C01H H01H 115.0 . . ?
C01I C01H C022 129.8(13) . . ?
C022 C01H H01H 115.2 . . ?
C01H C01I C02H 123.0(13) . . ?
C01H C01I C05F 122.5(13) . . ?
C02H C01I C05F 114.4(13) . . ?
C02Q C01J C03I 121.9(12) . . ?
C02Q C01J C048 116.3(13) . . ?
C048 C01J C03I 121.7(12) . . ?
C04C C01K C01U 121.9(12) . . ?
C04C C01K C04M 116.6(13) . . ?
C04M C01K C01U 121.5(12) . . ?
O00V C01M C035 108.9(11) . . ?
O00V C01M C03S 107.5(12) . . ?
O00V C01M C04A 111.4(12) . . ?
C035 C01M C03S 109.4(12) . . ?
C035 C01M C04A 109.2(13) . . ?
C04A C01M C03S 110.3(11) . . ?
C04K C01N C041 122.1(11) . . ?
C04K C01N C05I 118.7(13) . . ?
C05I C01N C041 119.1(13) . . ?
O00H C01O C02G 117.2(13) . . ?
O00H C01O C03E 121.6(13) . . ?
C02G C01O C03E 121.1(12) . . ?
O00S C01P C02V 119.9(11) . . ?
O00S C01P C03R 118.2(12) . . ?
C03R C01P C02V 121.9(12) . . ?
O00F C01Q C03K 108.7(13) . . ?
O00F C01Q C04H 109.0(11) . . ?
O00F C01Q C04U 111.3(12) . . ?
C04H C01Q C03K 108.5(11) . . ?
C04U C01Q C03K 112.4(11) . . ?
C04U C01Q C04H 106.9(13) . . ?
O00X C01R C038 104.0(10) . . ?
O00X C01R C03O 109.4(11) . . ?
O00X C01R C054 109.3(12) . . ?
C03O C01R C038 111.9(11) . . ?
C054 C01R C038 112.5(11) . . ?
C054 C01R C03O 109.6(12) . . ?
C02L C01S C020 121.1(12) . . ?
C03U C01S C020 122.1(13) . . ?
C03U C01S C02L 116.8(13) . . ?
C017 C01T C036 120.1(14) . . ?
C04C C01T C017 120.8(12) . . ?
C04C C01T C036 119.0(13) . . ?
C01K C01U H01F 109.2 . . ?
C01K C01U H01G 109.1 . . ?
H01F C01U H01G 107.9 . . ?
C03G C01U C01K 111.8(11) . . ?
C03G C01U H01F 109.4 . . ?
C03G C01U H01G 109.2 . . ?
O00K C01V C01X 121.6(11) . . ?
O00K C01V C03W 117.0(13) . . ?
C01X C01V C03W 121.4(13) . . ?
H01C C01W H01E 107.7 . . ?
C03M C01W H01C 108.6 . . ?
C03M C01W H01E 108.8 . . ?
C03M C01W C03N 113.7(13) . . ?
C03N C01W H01C 108.9 . . ?
C03N C01W H01E 109.0 . . ?
C01V C01X C02S 120.4(11) . . ?
C01V C01X C03T 118.5(13) . . ?
C02S C01X C03T 121.1(14) . . ?
C02I C01Y C047 108.1(11) . . ?
C02I C01Y C04L 107.5(12) . . ?
C02I C01Y C052 105.3(12) . . ?
C04L C01Y C047 109.7(11) . . ?
C052 C01Y C047 109.3(12) . . ?
C052 C01Y C04L 116.6(12) . . ?
H01A C01Z H01B 107.5 . . ?
C02U C01Z H01A 108.6 . . ?
C02U C01Z H01B 108.5 . . ?
C04W C01Z H01A 108.7 . . ?
C04W C01Z H01B 108.2 . . ?
C04W C01Z C02U 115.1(12) . . ?
C01S C020 H02L 109.4 . . ?
C01S C020 H02M 109.6 . . ?
C01S C020 H02N 109.4 . . ?
H02L C020 H02M 109.5 . . ?
H02L C020 H02N 109.5 . . ?
H02M C020 H02N 109.5 . . ?
H02R C021 H02S 107.8 . . ?
C02A C021 H02R 109.0 . . ?
C02A C021 H02S 109.0 . . ?
C02A C021 C02G 113.3(12) . . ?
C02G C021 H02R 108.9 . . ?
C02G C021 H02S 108.7 . . ?
C01H C022 H02A 109.5 . . ?
C01H C022 H02B 109.1 . . ?
C01H C022 C04F 111.3(12) . . ?
H02A C022 H02B 108.1 . . ?
C04F C022 H02A 109.4 . . ?
C04F C022 H02B 109.4 . . ?
O00R C023 C02C 123.8(14) . . ?
O00R C023 C04F 115.5(13) . . ?
C02C C023 C04F 120.6(12) . . ?
C019 C024 C04Y 118.1(13) . . ?
C028 C024 C019 121.5(12) . . ?
C028 C024 C04Y 120.3(13) . . ?
H02E C025 H02F 107.8 . . ?
C02W C025 H02E 109.2 . . ?
C02W C025 H02F 109.0 . . ?
C03R C025 H02E 109.4 . . ?
C03R C025 H02F 109.1 . . ?
C03R C025 C02W 112.2(12) . . ?
C02D C026 C038 108.2(11) . . ?
C02D C026 C04S 109.4(11) . . ?
C02D C026 C05E 110.6(11) . . ?
C04S C026 C038 112.1(11) . . ?
C04S C026 C05E 107.8(12) . . ?
C05E C026 C038 108.7(10) . . ?
C017 C027 Cl07 122.0(11) . . ?
C017 C027 C04M 119.4(13) . . ?
C04M C027 Cl07 118.6(10) . . ?
C024 C028 C03E 115.6(13) . . ?
C024 C028 C04P 123.1(12) . . ?
C03E C028 C04P 121.3(13) . . ?
C01F C029 Cl03 114.6(10) . . ?
C02S C029 Cl03 122.6(11) . . ?
C02S C029 C01F 122.8(13) . . ?
C021 C02A H02T 116.2 . . ?
C02T C02A C021 127.5(13) . . ?
C02T C02A H02T 116.4 . . ?
C04N C02B C04T 120.3(13) . . ?
C04N C02B C05H 122.9(13) . . ?
C05H C02B C04T 116.7(13) . . ?
C023 C02C Cl01 116.6(10) . . ?
C04J C02C Cl01 119.7(12) . . ?
C04J C02C C023 123.7(14) . . ?
O00P C02D C026 124.1(11) . . ?
O00P C02D C04E 116.9(12) . . ?
C026 C02D C04E 119.0(12) . . ?
C01D C02E H02I 109.6 . . ?
C01D C02E H02K 109.8 . . ?
C01D C02E C03W 110.0(11) . . ?
H02I C02E H02K 108.1 . . ?
C03W C02E H02I 109.6 . . ?
C03W C02E H02K 109.7 . . ?
C02O C02F C033 119.1(15) . . ?
C044 C02F C02O 118.6(13) . . ?
C044 C02F C033 122.2(14) . . ?
C019 C02G C01O 115.8(13) . . ?
C019 C02G C021 124.5(13) . . ?
C01O C02G C021 119.5(12) . . ?
C01I C02H H02C 108.0 . . ?
C01I C02H H02D 108.5 . . ?
C01I C02H C032 116.5(13) . . ?
H02C C02H H02D 107.4 . . ?
C032 C02H H02C 108.0 . . ?
C032 C02H H02D 108.1 . . ?
O00B C02I C01Y 121.6(13) . . ?
O00B C02I C059 121.7(13) . . ?
C059 C02I C01Y 116.6(12) . . ?
C032 C02J H02J 106.1 . . ?
C032 C02J C05D 111.6(12) . . ?
C032 C02J C05P 110.4(13) . . ?
C05D C02J H02J 106.4 . . ?
C05P C02J H02J 106.3 . . ?
C05P C02J C05D 115.3(12) . . ?
C02O C02K Cl05 121.6(11) . . ?
C02O C02K C04I 120.6(13) . . ?
C04I C02K Cl05 117.7(10) . . ?
C01S C02L C043 121.9(13) . . ?
C048 C02L C01S 119.1(11) . . ?
C048 C02L C043 119.0(13) . . ?
C044 C02M C034 120.1(13) . . ?
C04I C02M C034 121.6(12) . . ?
C04I C02M C044 118.2(14) . . ?
C03D C02N C03S 107.4(12) . . ?
C03D C02N C04Z 106.6(11) . . ?
C04Z C02N C03S 113.3(12) . . ?
C05G C02N C03D 109.9(12) . . ?
C05G C02N C03S 109.9(11) . . ?
C05G C02N C04Z 109.5(12) . . ?
C02F C02O C02Y 123.1(12) . . ?
C02K C02O C02F 118.3(13) . . ?
C02K C02O C02Y 118.6(12) . . ?
C01C C02P C03Q 122.1(12) . . ?
C01C C02P C05I 120.2(11) . . ?
C03Q C02P C05I 117.6(13) . . ?
O00N C02Q C01J 114.1(13) . . ?
O00N C02Q C03U 124.2(13) . . ?
C01J C02Q C03U 121.8(13) . . ?
C01C C02R Cl06 120.5(11) . . ?
C04K C02R Cl06 117.4(9) . . ?
C04K C02R C01C 122.0(12) . . ?
C01X C02S C04X 123.4(11) . . ?
C029 C02S C01X 118.2(13) . . ?
C029 C02S C04X 118.4(14) . . ?
C02A C02T C02Z 117.8(13) . . ?
C02A C02T C03H 126.5(14) . . ?
C03H C02T C02Z 115.6(14) . . ?
C01B C02U C01Z 114.9(12) . . ?
C01B C02U H02G 108.3 . . ?
C01B C02U H02H 108.8 . . ?
C01Z C02U H02G 108.5 . . ?
C01Z C02U H02H 108.6 . . ?
H02G C02U H02H 107.5 . . ?
C03V C02V C01P 120.0(11) . . ?
C03V C02V C04D 121.8(14) . . ?
C04D C02V C01P 118.1(13) . . ?
C01B C02W C025 128.1(13) . . ?
C01B C02W H02W 116.0 . . ?
C025 C02W H02W 115.9 . . ?
C03I C02X H02X 115.9 . . ?
C03J C02X H02X 116.2 . . ?
C03J C02X C03I 127.9(12) . . ?
C02O C02Y H02O 109.6 . . ?
C02O C02Y H02P 109.4 . . ?
C02O C02Y H02Q 109.4 . . ?
H02O C02Y H02P 109.5 . . ?
H02O C02Y H02Q 109.5 . . ?
H02P C02Y H02Q 109.5 . . ?
C02T C02Z H02U 108.9 . . ?
C02T C02Z H02V 108.3 . . ?
C02T C02Z C03A 114.0(12) . . ?
H02U C02Z H02V 107.6 . . ?
C03A C02Z H02U 109.1 . . ?
C03A C02Z H02V 108.7 . . ?
H6AA C030 H 107.4 . . ?
C03S C030 H6AA 108.3 . . ?
C03S C030 H 108.3 . . ?
C045 C030 H6AA 108.1 . . ?
C045 C030 H 108.6 . . ?
C045 C030 C03S 115.9(13) . . ?
C01B C031 H03C 109.7 . . ?
C01B C031 H03D 109.4 . . ?
C01B C031 H03E 109.3 . . ?
H03C C031 H03D 109.5 . . ?
H03C C031 H03E 109.5 . . ?
H03D C031 H03E 109.5 . . ?
C02H C032 C02J 113.1(12) . . ?
C02H C032 H03A 108.8 . . ?
C02H C032 H03B 109.0 . . ?
C02J C032 H03A 109.2 . . ?
C02J C032 H03B 108.8 . . ?
H03A C032 H03B 107.8 . . ?
O00Q C033 C02F 121.1(15) . . ?
O00Q C033 H033 119.3 . . ?
C02F C033 H033 119.6 . . ?
C02M C034 H03M 109.5 . . ?
C02M C034 H03O 109.3 . . ?
C02M C034 C04N 111.0(12) . . ?
H03M C034 H03O 108.1 . . ?
C04N C034 H03M 109.2 . . ?
C04N C034 H03O 109.6 . . ?
C01M C035 H7AA 109.6 . . ?
C01M C035 HA 108.9 . . ?
H7AA C035 HA 107.9 . . ?
C053 C035 C01M 112.4(12) . . ?
C053 C035 H7AA 109.3 . . ?
C053 C035 HA 108.8 . . ?
O009 C036 C01T 123.2(15) . . ?
O009 C036 H036 118.6 . . ?
C01T C036 H036 118.2 . . ?
C01C C037 H03Z 109.4 . . ?
C01C C037 HB 109.3 . . ?
C01C C037 HC 109.7 . . ?
H03Z C037 HB 109.5 . . ?
H03Z C037 HC 109.5 . . ?
HB C037 HC 109.5 . . ?
C01R C038 C026 113.9(10) . . ?
C01R C038 H038 104.9 . . ?
C026 C038 H038 105.1 . . ?
C04V C038 C01R 111.4(12) . . ?
C04V C038 C026 115.0(12) . . ?
C04V C038 H038 105.4 . . ?
O00J C039 C04L 105.3(11) . . ?
O00J C039 C050 109.4(12) . . ?
O00J C039 C05A 110.6(12) . . ?
C050 C039 C04L 110.9(12) . . ?
C050 C039 C05A 109.0(12) . . ?
C05A C039 C04L 111.6(12) . . ?
C02Z C03A H7BA 109.2 . . ?
C02Z C03A HD 108.6 . . ?
C02Z C03A C03P 114.1(12) . . ?
H7BA C03A HD 107.6 . . ?
C03P C03A H7BA 108.8 . . ?
C03P C03A HD 108.4 . . ?
C018 C03B C046 118.0(13) . . ?
C018 C03B C04J 120.3(12) . . ?
C04J C03B C046 121.7(14) . . ?
C03L C03C C03K 113.7(12) . . ?
C03Z C03C C03K 109.5(12) . . ?
C03Z C03C C03L 108.9(13) . . ?
C04G C03C C03K 106.4(11) . . ?
C04G C03C C03L 107.7(13) . . ?
C04G C03C C03Z 110.6(12) . . ?
O00D C03D C02N 121.2(13) . . ?
O00D C03D C053 122.0(13) . . ?
C053 C03D C02N 116.6(12) . . ?
C01O C03E Cl08 116.8(10) . . ?
C028 C03E Cl08 119.7(12) . . ?
C028 C03E C01O 123.4(13) . . ?
C01G C03F H03F 109.5 . . ?
C01G C03F H03G 109.9 . . ?
C01G C03F H03H 109.0 . . ?
H03F C03F H03G 109.5 . . ?
H03F C03F H03H 109.5 . . ?
H03G C03F H03H 109.5 . . ?
C01U C03G H8AA 115.7 . . ?
C055 C03G C01U 128.9(12) . . ?
C055 C03G H8AA 115.4 . . ?
C02T C03H H8BA 109.4 . . ?
C02T C03H HE 109.3 . . ?
C02T C03H HF 109.8 . . ?
H8BA C03H HE 109.5 . . ?
H8BA C03H HF 109.5 . . ?
HE C03H HF 109.5 . . ?
C01J C03I H03K 109.1 . . ?
C01J C03I H03L 109.0 . . ?
C02X C03I C01J 112.3(12) . . ?
C02X C03I H03K 109.1 . . ?
C02X C03I H03L 109.3 . . ?
H03K C03I H03L 107.8 . . ?
C02X C03J C042 121.9(13) . . ?
C02X C03J C05K 123.8(13) . . ?
C042 C03J C05K 114.2(13) . . ?
C01Q C03K C03C 115.4(11) . . ?
C01Q C03K H03P 106.1 . . ?
C03C C03K H03P 105.9 . . ?
C05B C03K C01Q 109.7(11) . . ?
C05B C03K C03C 113.2(11) . . ?
C05B C03K H03P 105.8 . . ?
C03C C03L H03Q 109.8 . . ?
C03C C03L H03R 109.3 . . ?
C03C C03L H03S 109.5 . . ?
H03Q C03L H03R 109.4 . . ?
H03Q C03L H03S 109.4 . . ?
H03R C03L H03S 109.4 . . ?
C01G C03M C01W 112.7(12) . . ?
C01G C03M H03I 109.3 . . ?
C01G C03M H03J 108.9 . . ?
C01W C03M H03I 108.9 . . ?
C01W C03M H03J 109.0 . . ?
H03I C03M H03J 107.9 . . ?
C01W C03N H03N 105.2 . . ?
C051 C03N C01W 114.7(13) . . ?
C051 C03N H03N 104.9 . . ?
C051 C03N C05R 113.8(14) . . ?
C05R C03N C01W 112.0(13) . . ?
C05R C03N H03N 105.2 . . ?
C01R C03O H03 109.0 . . ?
C01R C03O HG 109.4 . . ?
H03 C03O HG 107.9 . . ?
C04E C03O C01R 111.9(12) . . ?
C04E C03O H03 109.1 . . ?
C04E C03O HG 109.4 . . ?
C03A C03P H9BA 104.8 . . ?
C03A C03P C05N 113.2(12) . . ?
C03A C03P C05Q 114.2(13) . . ?
C05N C03P H9BA 104.6 . . ?
C05Q C03P H9BA 104.4 . . ?
C05Q C03P C05N 114.2(12) . . ?
O00G C03Q C02P 125.9(14) . . ?
O00G C03Q H1AA 117.0 . . ?
C02P C03Q H1AA 117.1 . . ?
C016 C03R C025 120.6(11) . . ?
C01P C03R C016 117.2(13) . . ?
C01P C03R C025 122.1(12) . . ?
C01M C03S C02N 114.3(11) . . ?
C01M C03S H9AA 106.0 . . ?
C02N C03S H9AA 105.9 . . ?
C030 C03S C01M 110.8(11) . . ?
C030 C03S C02N 112.8(12) . . ?
C030 C03S H9AA 106.2 . . ?
O01A C03T C01X 124.6(14) . . ?
O01A C03T H03T 117.7 . . ?
C01X C03T H03T 117.7 . . ?
C01S C03U Cl04 120.2(11) . . ?
C01S C03U C02Q 123.4(13) . . ?
C02Q C03U Cl04 116.4(10) . . ?
C02V C03V C04B 121.8(12) . . ?
C040 C03V C02V 117.9(13) . . ?
C040 C03V C04B 120.3(14) . . ?
C01F C03W C01V 117.2(13) . . ?
C01F C03W C02E 122.6(12) . . ?
C01V C03W C02E 120.2(13) . . ?
H03U C03X H03V 108.6 . . ?
C04G C03X H03U 110.4 . . ?
C04G C03X H03V 110.7 . . ?
C04G C03X C04H 106.2(11) . . ?
C04H C03X H03U 110.3 . . ?
C04H C03X H03V 110.6 . . ?
C017 C03Y H0BA 109.5 . . ?
C017 C03Y HH 109.6 . . ?
C017 C03Y HI 109.3 . . ?
H0BA C03Y HH 109.5 . . ?
H0BA C03Y HI 109.5 . . ?
HH C03Y HI 109.5 . . ?
C03C C03Z H03W 109.0 . . ?
C03C C03Z H03X 109.5 . . ?
C03C C03Z H03Y 110.0 . . ?
H03W C03Z H03X 109.5 . . ?
H03W C03Z H03Y 109.4 . . ?
H03X C03Z H03Y 109.5 . . ?
C016 C040 Cl02 118.3(10) . . ?
C03V C040 Cl02 121.4(12) . . ?
C03V C040 C016 120.3(13) . . ?
C01N C041 H04V 109.9 . . ?
C01N C041 H04X 109.9 . . ?
H04V C041 H04X 108.2 . . ?
C049 C041 C01N 109.7(11) . . ?
C049 C041 H04V 109.4 . . ?
C049 C041 H04X 109.7 . . ?
C03J C042 H04H 108.5 . . ?
C03J C042 H04I 108.4 . . ?
C03J C042 C056 115.4(13) . . ?
H04H C042 H04I 107.5 . . ?
C056 C042 H04H 108.2 . . ?
C056 C042 H04I 108.7 . . ?
O00A C043 C02L 122.6(15) . . ?
O00A C043 H043 118.8 . . ?
C02L C043 H043 118.6 . . ?
O00W C044 C02F 118.9(12) . . ?
O00W C044 C02M 119.4(14) . . ?
C02M C044 C02F 121.7(14) . . ?
C030 C045 H1BA 108.5 . . ?
C030 C045 HJ 109.0 . . ?
C030 C045 C055 114.5(12) . . ?
H1BA C045 HJ 107.6 . . ?
C055 C045 H1BA 108.5 . . ?
C055 C045 HJ 108.6 . . ?
O01L C046 C03B 124.9(15) . . ?
O01L C046 H046 117.6 . . ?
C03B C046 H046 117.5 . . ?
C01Y C047 H04J 109.3 . . ?
C01Y C047 H04K 109.4 . . ?
C01Y C047 H04L 109.7 . . ?
H04J C047 H04K 109.5 . . ?
H04J C047 H04L 109.5 . . ?
H04K C047 H04L 109.5 . . ?
O00Z C048 C01J 115.7(12) . . ?
O00Z C048 C02L 121.7(11) . . ?
C01J C048 C02L 122.6(12) . . ?
C041 C049 H049 117.6 . . ?
C04Q C049 C041 124.8(13) . . ?
C04Q C049 H049 117.5 . . ?
C01M C04A H2BA 109.5 . . ?
C01M C04A HK 109.3 . . ?
C01M C04A HL 109.6 . . ?
H2BA C04A HK 109.5 . . ?
H2BA C04A HL 109.5 . . ?
HK C04A HL 109.5 . . ?
C03V C04B H04A 109.8 . . ?
C03V C04B H04B 109.2 . . ?
C03V C04B H04C 109.4 . . ?
H04A C04B H04B 109.5 . . ?
H04A C04B H04C 109.5 . . ?
H04B C04B H04C 109.5 . . ?
O00M C04C C01K 116.3(12) . . ?
O00M C04C C01T 120.8(12) . . ?
C01K C04C C01T 122.9(13) . . ?
O01E C04D C02V 124.4(16) . . ?
O01E C04D H04D 118.0 . . ?
C02V C04D H04D 117.6 . . ?
C02D C04E C03O 107.4(11) . . ?
C02D C04E H04Y 110.5 . . ?
C02D C04E HM 110.2 . . ?
C03O C04E H04Y 110.4 . . ?
C03O C04E HM 109.9 . . ?
H04Y C04E HM 108.5 . . ?
C018 C04F C022 123.9(13) . . ?
C018 C04F C023 116.8(13) . . ?
C023 C04F C022 119.3(12) . . ?
O00O C04G C03C 121.3(12) . . ?
O00O C04G C03X 120.2(12) . . ?
C03C C04G C03X 118.5(11) . . ?
C01Q C04H C03X 112.2(12) . . ?
C01Q C04H H04N 109.1 . . ?
C01Q C04H H04O 109.0 . . ?
C03X C04H H04N 109.1 . . ?
C03X C04H H04O 109.3 . . ?
H04N C04H H04O 107.9 . . ?
O00E C04I C02K 122.3(13) . . ?
O00E C04I C02M 115.3(13) . . ?
C02M C04I C02K 122.5(12) . . ?
C02C C04J C03B 116.4(14) . . ?
C02C C04J C057 122.4(13) . . ?
C03B C04J C057 121.2(12) . . ?
O00C C04K C01N 116.4(12) . . ?
O00C C04K C02R 122.2(13) . . ?
C01N C04K C02R 121.0(10) . . ?
C01Y C04L C039 113.8(11) . . ?
C01Y C04L H04M 106.7 . . ?
C01Y C04L C056 110.5(12) . . ?
C039 C04L H04M 106.7 . . ?
C039 C04L C056 112.3(10) . . ?
C056 C04L H04M 106.3 . . ?
O00Y C04M C01K 117.0(13) . . ?
O00Y C04M C027 120.5(12) . . ?
C01K C04M C027 122.5(12) . . ?
C02B C04N C034 128.5(13) . . ?
C02B C04N H04P 115.8 . . ?
C034 C04N H04P 115.7 . . ?
C028 C04P H0CA 109.2 . . ?
C028 C04P HN 109.6 . . ?
C028 C04P HO 109.5 . . ?
H0CA C04P HN 109.5 . . ?
H0CA C04P HO 109.5 . . ?
HN C04P HO 109.5 . . ?
C049 C04Q C04R 119.2(13) . . ?
C049 C04Q C05C 126.3(13) . . ?
C05C C04Q C04R 114.5(13) . . ?
C04Q C04R H04Z 109.0 . . ?
C04Q C04R HP 108.9 . . ?
H04Z C04R HP 107.8 . . ?
C04V C04R C04Q 113.4(11) . . ?
C04V C04R H04Z 108.5 . . ?
C04V C04R HP 109.2 . . ?
C026 C04S H04 109.5 . . ?
C026 C04S HQ 109.5 . . ?
C026 C04S HR 109.5 . . ?
H04 C04S HQ 109.5 . . ?
H04 C04S HR 109.5 . . ?
HQ C04S HR 109.5 . . ?
C02B C04T H04Q 109.0 . . ?
C02B C04T H04R 109.1 . . ?
C02B C04T C05B 113.1(11) . . ?
H04Q C04T H04R 107.8 . . ?
C05B C04T H04Q 108.5 . . ?
C05B C04T H04R 109.2 . . ?
C01Q C04U H04S 109.3 . . ?
C01Q C04U H04T 109.3 . . ?
C01Q C04U H04U 109.8 . . ?
H04S C04U H04T 109.5 . . ?
H04S C04U H04U 109.5 . . ?
H04T C04U H04U 109.5 . . ?
C038 C04V C04R 113.9(12) . . ?
C038 C04V H2AA 108.7 . . ?
C038 C04V HS 108.7 . . ?
C04R C04V H2AA 108.8 . . ?
C04R C04V HS 109.0 . . ?
H2AA C04V HS 107.6 . . ?
C01Z C04W H04W 104.2 . . ?
C01Z C04W C058 113.2(13) . . ?
C01Z C04W C05S 113.7(13) . . ?
C058 C04W H04W 104.3 . . ?
C058 C04W C05S 115.4(11) . . ?
C05S C04W H04W 104.3 . . ?
C02S C04X H04E 109.1 . . ?
C02S C04X H04F 109.5 . . ?
C02S C04X H04G 109.8 . . ?
H04E C04X H04F 109.5 . . ?
H04E C04X H04G 109.5 . . ?
H04F C04X H04G 109.5 . . ?
O013 C04Y C024 122.4(14) . . ?
O013 C04Y H1CA 118.6 . . ?
C024 C04Y H1CA 119.0 . . ?
C02N C04Z H3BA 109.7 . . ?
C02N C04Z HT 109.0 . . ?
C02N C04Z HU 109.8 . . ?
H3BA C04Z HT 109.5 . . ?
H3BA C04Z HU 109.5 . . ?
HT C04Z HU 109.5 . . ?
C039 C050 H05P 109.7 . . ?
C039 C050 H05Q 109.6 . . ?
C039 C050 C059 110.0(13) . . ?
H05P C050 H05Q 108.1 . . ?
C059 C050 H05P 109.8 . . ?
C059 C050 H05Q 109.5 . . ?
C03N C051 C064 107.0(14) . . ?
C05V C051 C03N 115.9(13) . . ?
C05V C051 C064 107.9(15) . . ?
C060 C051 C03N 112.2(15) . . ?
C060 C051 C05V 107.3(15) . . ?
C060 C051 C064 106.0(14) . . ?
C01Y C052 H05R 109.2 . . ?
C01Y C052 H05S 109.8 . . ?
C01Y C052 H05T 109.4 . . ?
H05R C052 H05S 109.5 . . ?
H05R C052 H05T 109.5 . . ?
H05S C052 H05T 109.5 . . ?
C035 C053 C03D 107.0(11) . . ?
C035 C053 H4BA 110.6 . . ?
C035 C053 HV 110.0 . . ?
C03D C053 H4BA 110.1 . . ?
C03D C053 HV 110.4 . . ?
H4BA C053 HV 108.6 . . ?
C01R C054 H3AA 109.4 . . ?
C01R C054 HW 109.9 . . ?
C01R C054 HX 109.1 . . ?
H3AA C054 HW 109.5 . . ?
H3AA C054 HX 109.5 . . ?
HW C054 HX 109.5 . . ?
C03G C055 C045 123.5(13) . . ?
C03G C055 C05M 121.0(13) . . ?
C045 C055 C05M 115.5(13) . . ?
C042 C056 C04L 114.0(13) . . ?
C042 C056 H05U 108.8 . . ?
C042 C056 H05V 108.7 . . ?
C04L C056 H05U 108.7 . . ?
C04L C056 H05V 108.8 . . ?
H05U C056 H05V 107.7 . . ?
C04J C057 H05A 109.2 . . ?
C04J C057 H05B 109.6 . . ?
C04J C057 H05C 109.5 . . ?
H05A C057 H05B 109.5 . . ?
H05A C057 H05C 109.5 . . ?
H05B C057 H05C 109.5 . . ?
C04W C058 C05T 112.3(13) . . ?
C04W C058 C05Z 109.6(14) . . ?
C05T C058 C05Z 104.4(13) . . ?
C061 C058 C04W 109.6(13) . . ?
C061 C058 C05T 110.0(15) . . ?
C061 C058 C05Z 110.8(15) . . ?
C02I C059 C050 108.2(12) . . ?
C02I C059 H05W 110.0 . . ?
C02I C059 H05X 110.0 . . ?
C050 C059 H05W 110.3 . . ?
C050 C059 H05X 110.0 . . ?
H05W C059 H05X 108.4 . . ?
C039 C05A H05Y 109.7 . . ?
C039 C05A HY 109.4 . . ?
C039 C05A HZ 109.4 . . ?
H05Y C05A HY 109.5 . . ?
H05Y C05A HZ 109.5 . . ?
HY C05A HZ 109.5 . . ?
C03K C05B H05 108.2 . . ?
C03K C05B H7CA 108.1 . . ?
C04T C05B C03K 117.0(12) . . ?
C04T C05B H05 108.1 . . ?
C04T C05B H7CA 107.8 . . ?
H05 C05B H7CA 107.3 . . ?
C04Q C05C H4AA 109.5 . . ?
C04Q C05C H8CA 109.7 . . ?
C04Q C05C H9CA 109.3 . . ?
H4AA C05C H8CA 109.5 . . ?
H4AA C05C H9CA 109.5 . . ?
H8CA C05C H9CA 109.5 . . ?
C05O C05D C02J 115.7(13) . . ?
C05O C05D C05X 105.2(13) . . ?
C05O C05D C063 109.0(15) . . ?
C05X C05D C02J 108.1(14) . . ?
C05X C05D C063 110.5(17) . . ?
C063 C05D C02J 108.4(14) . . ?
C026 C05E H5AA 109.5 . . ?
C026 C05E H0DA 109.3 . . ?
C026 C05E H1DA 109.7 . . ?
H5AA C05E H0DA 109.5 . . ?
H5AA C05E H1DA 109.5 . . ?
H0DA C05E H1DA 109.5 . . ?
C01I C05F H05D 109.6 . . ?
C01I C05F H05E 109.3 . . ?
C01I C05F H05F 109.5 . . ?
H05D C05F H05E 109.5 . . ?
H05D C05F H05F 109.5 . . ?
H05E C05F H05F 109.5 . . ?
C02N C05G H5BA 109.7 . . ?
C02N C05G H2DA 109.4 . . ?
C02N C05G H3DA 109.3 . . ?
H5BA C05G H2DA 109.5 . . ?
H5BA C05G H3DA 109.5 . . ?
H2DA C05G H3DA 109.5 . . ?
C02B C05H H0AA 109.4 . . ?
C02B C05H H4DA 109.5 . . ?
C02B C05H H5DA 109.5 . . ?
H0AA C05H H4DA 109.5 . . ?
H0AA C05H H5DA 109.5 . . ?
H4DA C05H H5DA 109.5 . . ?
O010 C05I C01N 118.4(13) . . ?
O010 C05I C02P 121.1(12) . . ?
C01N C05I C02P 120.5(13) . . ?
C03J C05K H05Z 109.7 . . ?
C03J C05K H6DA 109.4 . . ?
C03J C05K H7DA 109.3 . . ?
H05Z C05K H6DA 109.5 . . ?
H05Z C05K H7DA 109.5 . . ?
H6DA C05K H7DA 109.5 . . ?
C055 C05M H6BA 109.6 . . ?
C055 C05M H8DA 109.5 . . ?
C055 C05M H9DA 109.4 . . ?
H6BA C05M H8DA 109.5 . . ?
H6BA C05M H9DA 109.5 . . ?
H8DA C05M H9DA 109.5 . . ?
C05W C05N C03P 109.6(15) . . ?
C05W C05N C05Y 106.9(14) . . ?
C05W C05N C069 109.6(16) . . ?
C05Y C05N C03P 112.7(14) . . ?
C069 C05N C03P 110.0(13) . . ?
C069 C05N C05Y 107.9(15) . . ?
C05D C05O H05G 110.1 . . ?
C05D C05O H05H 108.9 . . ?
C05D C05O H05I 109.5 . . ?
H05G C05O H05H 109.5 . . ?
H05G C05O H05I 109.5 . . ?
H05H C05O H05I 109.5 . . ?
O015 C05P C02J 111.5(14) . . ?
O015 C05P C067 103.6(14) . . ?
O015 C05P C06D 112.0(17) . . ?
C067 C05P C02J 105.6(15) . . ?
C06D C05P C02J 110.1(14) . . ?
C06D C05P C067 113.9(19) . . ?
O011 C05Q C03P 111.3(13) . . ?
O011 C05Q C062 111.3(17) . . ?
O011 C05Q C068 105.6(13) . . ?
C062 C05Q C03P 108.0(14) . . ?
C062 C05Q C068 110.6(16) . . ?
C068 C05Q C03P 109.9(15) . . ?
O012 C05R C03N 111.0(12) . . ?
O012 C05R C066 107.7(15) . . ?
O012 C05R C06E 106.6(14) . . ?
C03N C05R C066 112.4(14) . . ?
C06E C05R C03N 109.8(15) . . ?
C06E C05R C066 109.1(16) . . ?
O014 C05S C04W 109.9(14) . . ?
O014 C05S C065 106.2(13) . . ?
O014 C05S C06B 108.5(16) . . ?
C065 C05S C04W 111.5(16) . . ?
C065 C05S C06B 110.3(17) . . ?
C06B C05S C04W 110.3(13) . . ?
C058 C05T H05J 109.3 . . ?
C058 C05T H05K 109.3 . . ?
C058 C05T H05L 109.8 . . ?
H05J C05T H05K 109.5 . . ?
H05J C05T H05L 109.5 . . ?
H05K C05T H05L 109.5 . . ?
C051 C05V H05M 109.1 . . ?
C051 C05V H05N 110.0 . . ?
C051 C05V H05O 109.3 . . ?
H05M C05V H05N 109.4 . . ?
H05M C05V H05O 109.5 . . ?
H05N C05V H05O 109.5 . . ?
O04O C05W C05N 122(2) . . ?
O04O C05W C06G 120(2) . . ?
C05N C05W C06G 118.6(17) . . ?
O05L C05X C05D 120(2) . . ?
O05L C05X C06C 121(2) . . ?
C06C C05X C05D 118.3(15) . . ?
C05N C05Y H2CA 109.5 . . ?
C05N C05Y H0EA 109.7 . . ?
C05N C05Y H1EA 109.2 . . ?
H2CA C05Y H0EA 109.5 . . ?
H2CA C05Y H1EA 109.5 . . ?
H0EA C05Y H1EA 109.5 . . ?
O05J C05Z C058 119(2) . . ?
O05J C05Z C06F 126(2) . . ?
C06F C05Z C058 115.1(17) . . ?
C051 C060 C06A 113.1(14) . . ?
O05U C060 C051 125(2) . . ?
O05U C060 C06A 122(2) . . ?
C058 C061 H06K 109.6 . . ?
C058 C061 H06L 109.6 . . ?
C058 C061 H06M 109.3 . . ?
H06K C061 H06L 109.5 . . ?
H06K C061 H06M 109.5 . . ?
H06L C061 H06M 109.5 . . ?
C05Q C062 H3CA 109.2 . . ?
C05Q C062 H2EA 109.4 . . ?
C05Q C062 H3EA 109.8 . . ?
H3CA C062 H2EA 109.5 . . ?
H3CA C062 H3EA 109.5 . . ?
H2EA C062 H3EA 109.5 . . ?
C05D C063 H06A 109.8 . . ?
C05D C063 H06B 109.1 . . ?
C05D C063 H06C 109.8 . . ?
H06A C063 H06B 109.4 . . ?
H06A C063 H06C 109.4 . . ?
H06B C063 H06C 109.3 . . ?
C051 C064 H06U 109.0 . . ?
C051 C064 H06V 109.8 . . ?
C051 C064 H06W 109.6 . . ?
H06U C064 H06V 109.5 . . ?
H06U C064 H06W 109.5 . . ?
H06V C064 H06W 109.5 . . ?
C05S C065 H06N 109.6 . . ?
C05S C065 H06O 109.5 . . ?
C05S C065 C06F 110.3(14) . . ?
H06N C065 H06O 108.1 . . ?
C06F C065 H06N 109.3 . . ?
C06F C065 H06O 110.0 . . ?
C05R C066 H06X 110.0 . . ?
C05R C066 H06Y 108.8 . . ?
C05R C066 H4EA 109.6 . . ?
H06X C066 H06Y 109.5 . . ?
H06X C066 H4EA 109.5 . . ?
H06Y C066 H4EA 109.5 . . ?
C05P C067 H06D 108.2 . . ?
C05P C067 H06E 108.0 . . ?
H06D C067 H06E 107.1 . . ?
C06C C067 C05P 117.7(17) . . ?
C06C C067 H06D 107.8 . . ?
C06C C067 H06E 107.6 . . ?
C05Q C068 H4CA 108.8 . . ?
C05Q C068 H5EA 108.8 . . ?
H4CA C068 H5EA 107.8 . . ?
C06G C068 C05Q 113.3(14) . . ?
C06G C068 H4CA 108.7 . . ?
C06G C068 H5EA 109.3 . . ?
C05N C069 H5CA 109.7 . . ?
C05N C069 H6EA 109.4 . . ?
C05N C069 H7EA 109.5 . . ?
H5CA C069 H6EA 109.4 . . ?
H5CA C069 H7EA 109.4 . . ?
H6EA C069 H7EA 109.4 . . ?
C060 C06A H06Z 109.0 . . ?
C060 C06A H8EA 109.3 . . ?
H06Z C06A H8EA 107.8 . . ?
C06E C06A C060 112.2(16) . . ?
C06E C06A H06Z 109.1 . . ?
C06E C06A H8EA 109.4 . . ?
C05S C06B H06P 109.3 . . ?
C05S C06B H06Q 109.8 . . ?
C05S C06B H06R 109.3 . . ?
H06P C06B H06Q 109.5 . . ?
H06P C06B H06R 109.5 . . ?
H06Q C06B H06R 109.5 . . ?
C05X C06C H06F 110.6 . . ?
C05X C06C H06G 110.4 . . ?
C067 C06C C05X 106.2(13) . . ?
C067 C06C H06F 110.6 . . ?
C067 C06C H06G 110.2 . . ?
H06F C06C H06G 108.7 . . ?
C05P C06D H06H 109.3 . . ?
C05P C06D H06I 110.0 . . ?
C05P C06D H06J 109.1 . . ?
H06H C06D H06I 109.5 . . ?
H06H C06D H06J 109.5 . . ?
H06I C06D H06J 109.5 . . ?
C05R C06E H06 109.5 . . ?
C05R C06E H9EA 109.6 . . ?
C06A C06E C05R 110.3(15) . . ?
C06A C06E H06 109.4 . . ?
C06A C06E H9EA 109.9 . . ?
H06 C06E H9EA 108.2 . . ?
C05Z C06F C065 112.0(15) . . ?
C05Z C06F H06S 108.8 . . ?
C05Z C06F H06T 109.9 . . ?
C065 C06F H06S 109.0 . . ?
C065 C06F H06T 109.2 . . ?
H06S C06F H06T 108.0 . . ?
C05W C06G H6CA 109.5 . . ?
C05W C06G H0FA 110.2 . . ?
C068 C06G C05W 108.4(16) . . ?
C068 C06G H6CA 110.0 . . ?
C068 C06G H0FA 110.3 . . ?
H6CA C06G H0FA 108.4 . . ?

loop_
_geom_bond_atom_site_label_1
_geom_bond_atom_site_label_2
_geom_bond_distance
_geom_bond_site_symmetry_2
_geom_bond_publ_flag
Cl01 C02C 1.742(16) . ?
Cl02 C040 1.706(15) . ?
Cl03 C029 1.742(14) . ?
Cl04 C03U 1.735(15) . ?
Cl05 C02K 1.738(14) . ?
Cl06 C02R 1.738(14) . ?
Cl07 C027 1.722(14) . ?
Cl08 C03E 1.763(15) . ?
O009 C036 1.200(17) . ?
O00A C043 1.239(18) . ?
O00B C02I 1.234(16) . ?
O00C H00C 0.8207 . ?
O00C C04K 1.328(13) . ?
O00D C03D 1.230(17) . ?
O00E H00E 0.8201 . ?
O00E C04I 1.369(15) . ?
O00F H00F 0.8201 . ?
O00F C01Q 1.413(18) . ?
O00G C03Q 1.249(17) . ?
O00H H00H 0.8242 . ?
O00H C01O 1.350(13) . ?
O00I H00I 0.8208 . ?
O00I C01F 1.338(14) . ?
O00J H00J 0.8200 . ?
O00J C039 1.418(17) . ?
O00K H00K 0.8209 . ?
O00K C01V 1.338(16) . ?
O00L H00L 0.8209 . ?
O00L C018 1.345(16) . ?
O00M H00M 0.8201 . ?
O00M C04C 1.364(16) . ?
O00N H00N 0.8251 . ?
O00N C02Q 1.351(16) . ?
O00O C04G 1.242(15) . ?
O00P C02D 1.225(15) . ?
O00Q C033 1.264(18) . ?
O00R H00R 0.8201 . ?
O00R C023 1.323(14) . ?
O00S H00S 0.8202 . ?
O00S C01P 1.331(16) . ?
O00T H00T 0.8205 . ?
O00T C019 1.367(16) . ?
O00U H00U 0.8221 . ?
O00U C016 1.364(15) . ?
O00V H00V 0.8205 . ?
O00V C01M 1.416(18) . ?
O00W H00W 0.8204 . ?
O00W C044 1.343(17) . ?
O00X H00X 0.8213 . ?
O00X C01R 1.451(16) . ?
O00Y H00Y 0.8208 . ?
O00Y C04M 1.344(15) . ?
O00Z H00Z 0.8226 . ?
O00Z C048 1.366(16) . ?
O010 H010 0.8200 . ?
O010 C05I 1.339(16) . ?
O011 H011 0.8204 . ?
O011 C05Q 1.43(2) . ?
O012 H012 0.8202 . ?
O012 C05R 1.446(19) . ?
O013 C04Y 1.243(17) . ?
O014 H014 0.8203 . ?
O014 C05S 1.43(2) . ?
O015 H015 0.8205 . ?
O015 C05P 1.45(2) . ?
C016 C03R 1.416(19) . ?
C016 C040 1.42(2) . ?
C017 C01T 1.41(2) . ?
C017 C027 1.411(17) . ?
C017 C03Y 1.54(2) . ?
C018 C03B 1.41(2) . ?
C018 C04F 1.398(17) . ?
C019 C024 1.414(19) . ?
C019 C02G 1.400(18) . ?
O01A C03T 1.234(18) . ?
C01B C02U 1.494(19) . ?
C01B C02W 1.342(19) . ?
C01B C031 1.495(18) . ?
C01C C02P 1.408(18) . ?
C01C C02R 1.409(15) . ?
C01C C037 1.506(19) . ?
C01D H01D 0.9300 . ?
C01D C01G 1.31(2) . ?
C01D C02E 1.522(19) . ?
O01E C04D 1.225(19) . ?
C01F C029 1.382(19) . ?
C01F C03W 1.415(19) . ?
C01G C03F 1.471(19) . ?
C01G C03M 1.488(19) . ?
C01H H01H 0.9300 . ?
C01H C01I 1.35(2) . ?
C01H C022 1.481(19) . ?
C01I C02H 1.484(19) . ?
C01I C05F 1.54(2) . ?
C01J C02Q 1.391(18) . ?
C01J C03I 1.510(19) . ?
C01J C048 1.411(17) . ?
C01K C01U 1.512(19) . ?
C01K C04C 1.391(18) . ?
C01K C04M 1.390(18) . ?
O01L C046 1.241(17) . ?
C01M C035 1.54(2) . ?
C01M C03S 1.566(19) . ?
C01M C04A 1.56(2) . ?
C01N C041 1.524(19) . ?
C01N C04K 1.38(2) . ?
C01N C05I 1.402(17) . ?
C01O C02G 1.400(19) . ?
C01O C03E 1.40(2) . ?
C01P C02V 1.451(19) . ?
C01P C03R 1.371(16) . ?
C01Q C03K 1.560(19) . ?
C01Q C04H 1.535(19) . ?
C01Q C04U 1.51(2) . ?
C01R C038 1.568(19) . ?
C01R C03O 1.539(19) . ?
C01R C054 1.49(2) . ?
C01S C020 1.45(2) . ?
C01S C02L 1.433(19) . ?
C01S C03U 1.381(17) . ?
C01T C036 1.478(17) . ?
C01T C04C 1.394(19) . ?
C01U H01F 0.9700 . ?
C01U H01G 0.9700 . ?
C01U C03G 1.46(2) . ?
C01V C01X 1.39(2) . ?
C01V C03W 1.414(16) . ?
C01W H01C 0.9700 . ?
C01W H01E 0.9700 . ?
C01W C03M 1.54(2) . ?
C01W C03N 1.57(2) . ?
C01X C02S 1.40(2) . ?
C01X C03T 1.439(17) . ?
C01Y C02I 1.541(19) . ?
C01Y C047 1.562(19) . ?
C01Y C04L 1.55(2) . ?
C01Y C052 1.55(2) . ?
C01Z H01A 0.9700 . ?
C01Z H01B 0.9700 . ?
C01Z C02U 1.537(19) . ?
C01Z C04W 1.506(18) . ?
C020 H02L 0.9600 . ?
C020 H02M 0.9600 . ?
C020 H02N 0.9600 . ?
C021 H02R 0.9700 . ?
C021 H02S 0.9700 . ?
C021 C02A 1.50(2) . ?
C021 C02G 1.50(2) . ?
C022 H02A 0.9700 . ?
C022 H02B 0.9700 . ?
C022 C04F 1.50(2) . ?
C023 C02C 1.40(2) . ?
C023 C04F 1.415(19) . ?
C024 C028 1.391(18) . ?
C024 C04Y 1.462(16) . ?
C025 H02E 0.9700 . ?
C025 H02F 0.9700 . ?
C025 C02W 1.517(19) . ?
C025 C03R 1.466(19) . ?
C026 C02D 1.498(16) . ?
C026 C038 1.577(19) . ?
C026 C04S 1.501(19) . ?
C026 C05E 1.553(19) . ?
C027 C04M 1.432(19) . ?
C028 C03E 1.397(17) . ?
C028 C04P 1.49(2) . ?
C029 C02S 1.378(17) . ?
C02A H02T 0.9300 . ?
C02A C02T 1.34(2) . ?
C02B C04N 1.34(2) . ?
C02B C04T 1.50(2) . ?
C02B C05H 1.494(19) . ?
C02C C04J 1.365(18) . ?
C02D C04E 1.500(18) . ?
C02E H02I 0.9700 . ?
C02E H02K 0.9700 . ?
C02E C03W 1.541(19) . ?
C02F C02O 1.43(2) . ?
C02F C033 1.438(19) . ?
C02F C044 1.43(2) . ?
C02H H02C 0.9700 . ?
C02H H02D 0.9700 . ?
C02H C032 1.505(19) . ?
C02I C059 1.468(19) . ?
C02J H02J 0.9800 . ?
C02J C032 1.53(2) . ?
C02J C05D 1.60(2) . ?
C02J C05P 1.57(2) . ?
C02K C02O 1.383(17) . ?
C02K C04I 1.398(19) . ?
C02L C043 1.462(19) . ?
C02L C048 1.426(19) . ?
C02M C034 1.48(2) . ?
C02M C044 1.372(18) . ?
C02M C04I 1.373(19) . ?
C02N C03D 1.553(19) . ?
C02N C03S 1.57(2) . ?
C02N C04Z 1.56(2) . ?
C02N C05G 1.518(19) . ?
C02O C02Y 1.51(2) . ?
C02P C03Q 1.417(17) . ?
C02P C05I 1.444(18) . ?
C02Q C03U 1.39(2) . ?
C02R C04K 1.41(2) . ?
C02S C04X 1.56(2) . ?
C02T C02Z 1.49(2) . ?
C02T C03H 1.48(2) . ?
C02U H02G 0.9700 . ?
C02U H02H 0.9700 . ?
C02V C03V 1.43(2) . ?
C02V C04D 1.442(16) . ?
C02W H02W 0.9300 . ?
C02X H02X 0.9300 . ?
C02X C03I 1.500(18) . ?
C02X C03J 1.334(19) . ?
C02Y H02O 0.9600 . ?
C02Y H02P 0.9600 . ?
C02Y H02Q 0.9600 . ?
C02Z H02U 0.9700 . ?
C02Z H02V 0.9700 . ?
C02Z C03A 1.54(2) . ?
C030 H6AA 0.9700 . ?
C030 H 0.9700 . ?
C030 C03S 1.552(18) . ?
C030 C045 1.50(2) . ?
C031 H03C 0.9600 . ?
C031 H03D 0.9600 . ?
C031 H03E 0.9600 . ?
C032 H03A 0.9700 . ?
C032 H03B 0.9700 . ?
C033 H033 0.9300 . ?
C034 H03M 0.9700 . ?
C034 H03O 0.9700 . ?
C034 C04N 1.554(19) . ?
C035 H7AA 0.9700 . ?
C035 HA 0.9700 . ?
C035 C053 1.51(2) . ?
C036 H036 0.9300 . ?
C037 H03Z 0.9600 . ?
C037 HB 0.9600 . ?
C037 HC 0.9600 . ?
C038 H038 0.9800 . ?
C038 C04V 1.526(18) . ?
C039 C04L 1.55(2) . ?
C039 C050 1.54(2) . ?
C039 C05A 1.55(2) . ?
C03A H7BA 0.9700 . ?
C03A HD 0.9700 . ?
C03A C03P 1.53(2) . ?
C03B C046 1.446(18) . ?
C03B C04J 1.441(19) . ?
C03C C03K 1.56(2) . ?
C03C C03L 1.53(2) . ?
C03C C03Z 1.519(19) . ?
C03C C04G 1.510(19) . ?
C03D C053 1.510(19) . ?
C03F H03F 0.9601 . ?
C03F H03G 0.9601 . ?
C03F H03H 0.9601 . ?
C03G H8AA 0.9300 . ?
C03G C055 1.35(2) . ?
C03H H8BA 0.9600 . ?
C03H HE 0.9600 . ?
C03H HF 0.9600 . ?
C03I H03K 0.9700 . ?
C03I H03L 0.9700 . ?
C03J C042 1.51(2) . ?
C03J C05K 1.513(19) . ?
C03K H03P 0.9800 . ?
C03K C05B 1.548(18) . ?
C03L H03Q 0.9608 . ?
C03L H03R 0.9608 . ?
C03L H03S 0.9608 . ?
C03M H03I 0.9700 . ?
C03M H03J 0.9700 . ?
C03N H03N 0.9800 . ?
C03N C051 1.51(2) . ?
C03N C05R 1.533(19) . ?
C03O H03 0.9700 . ?
C03O HG 0.9700 . ?
C03O C04E 1.53(2) . ?
C03P H9BA 0.9800 . ?
C03P C05N 1.57(2) . ?
C03P C05Q 1.54(2) . ?
C03Q H1AA 0.9300 . ?
C03S H9AA 0.9800 . ?
C03T H03T 0.9300 . ?
C03V C040 1.402(18) . ?
C03V C04B 1.47(2) . ?
C03X H03U 0.9700 . ?
C03X H03V 0.9700 . ?
C03X C04G 1.513(18) . ?
C03X C04H 1.54(2) . ?
C03Y H0BA 0.9600 . ?
C03Y HH 0.9600 . ?
C03Y HI 0.9600 . ?
C03Z H03W 0.9602 . ?
C03Z H03X 0.9602 . ?
C03Z H03Y 0.9602 . ?
C041 H04V 0.9700 . ?
C041 H04X 0.9700 . ?
C041 C049 1.497(19) . ?
C042 H04H 0.9700 . ?
C042 H04I 0.9700 . ?
C042 C056 1.52(2) . ?
C043 H043 0.9300 . ?
C045 H1BA 0.9700 . ?
C045 HJ 0.9700 . ?
C045 C055 1.510(19) . ?
C046 H046 0.9300 . ?
C047 H04J 0.9601 . ?
C047 H04K 0.9601 . ?
C047 H04L 0.9601 . ?
C049 H049 0.9300 . ?
C049 C04Q 1.33(2) . ?
C04A H2BA 0.9600 . ?
C04A HK 0.9600 . ?
C04A HL 0.9600 . ?
C04B H04A 0.9600 . ?
C04B H04B 0.9600 . ?
C04B H04C 0.9600 . ?
C04D H04D 0.9300 . ?
C04E H04Y 0.9700 . ?
C04E HM 0.9700 . ?
C04H H04N 0.9700 . ?
C04H H04O 0.9700 . ?
C04J C057 1.46(2) . ?
C04L H04M 0.9800 . ?
C04L C056 1.561(18) . ?
C04N H04P 0.9300 . ?
O04O C05W 1.20(2) . ?
C04P H0CA 0.9600 . ?
C04P HN 0.9600 . ?
C04P HO 0.9600 . ?
C04Q C04R 1.573(19) . ?
C04Q C05C 1.490(19) . ?
C04R H04Z 0.9700 . ?
C04R HP 0.9700 . ?
C04R C04V 1.565(19) . ?
C04S H04 0.9602 . ?
C04S HQ 0.9602 . ?
C04S HR 0.9602 . ?
C04T H04Q 0.9700 . ?
C04T H04R 0.9700 . ?
C04T C05B 1.52(2) . ?
C04U H04S 0.9600 . ?
C04U H04T 0.9600 . ?
C04U H04U 0.9600 . ?
C04V H2AA 0.9700 . ?
C04V HS 0.9700 . ?
C04W H04W 0.9800 . ?
C04W C058 1.52(2) . ?
C04W C05S 1.57(2) . ?
C04X H04E 0.9600 . ?
C04X H04F 0.9600 . ?
C04X H04G 0.9600 . ?
C04Y H1CA 0.9300 . ?
C04Z H3BA 0.9601 . ?
C04Z HT 0.9601 . ?
C04Z HU 0.9601 . ?
C050 H05P 0.9700 . ?
C050 H05Q 0.9700 . ?
C050 C059 1.54(2) . ?
C051 C05V 1.50(2) . ?
C051 C060 1.46(3) . ?
C051 C064 1.59(2) . ?
C052 H05R 0.9600 . ?
C052 H05S 0.9600 . ?
C052 H05T 0.9600 . ?
C053 H4BA 0.9700 . ?
C053 HV 0.9700 . ?
C054 H3AA 0.9600 . ?
C054 HW 0.9601 . ?
C054 HX 0.9600 . ?
C055 C05M 1.514(19) . ?
C056 H05U 0.9700 . ?
C056 H05V 0.9700 . ?
C057 H05A 0.9600 . ?
C057 H05B 0.9600 . ?
C057 H05C 0.9600 . ?
C058 C05T 1.54(2) . ?
C058 C05Z 1.56(3) . ?
C058 C061 1.51(2) . ?
C059 H05W 0.9700 . ?
C059 H05X 0.9700 . ?
C05A H05Y 0.9600 . ?
C05A HY 0.9600 . ?
C05A HZ 0.9600 . ?
C05B H05 0.9700 . ?
C05B H7CA 0.9700 . ?
C05C H4AA 0.9600 . ?
C05C H8CA 0.9600 . ?
C05C H9CA 0.9600 . ?
C05D C05O 1.52(2) . ?
C05D C05X 1.53(3) . ?
C05D C063 1.54(2) . ?
C05E H5AA 0.9601 . ?
C05E H0DA 0.9601 . ?
C05E H1DA 0.9601 . ?
C05F H05D 0.9601 . ?
C05F H05E 0.9601 . ?
C05F H05F 0.9601 . ?
C05G H5BA 0.9601 . ?
C05G H2DA 0.9601 . ?
C05G H3DA 0.9601 . ?
C05H H0AA 0.9600 . ?
C05H H4DA 0.9600 . ?
C05H H5DA 0.9600 . ?
O05J C05Z 1.23(2) . ?
C05K H05Z 0.9600 . ?
C05K H6DA 0.9600 . ?
C05K H7DA 0.9600 . ?
O05L C05X 1.19(2) . ?
C05M H6BA 0.9600 . ?
C05M H8DA 0.9600 . ?
C05M H9DA 0.9600 . ?
C05N C05W 1.47(3) . ?
C05N C05Y 1.55(2) . ?
C05N C069 1.53(2) . ?
C05O H05G 0.9601 . ?
C05O H05H 0.9601 . ?
C05O H05I 0.9601 . ?
C05P C067 1.54(3) . ?
C05P C06D 1.48(2) . ?
C05Q C062 1.50(3) . ?
C05Q C068 1.53(2) . ?
C05R C066 1.59(3) . ?
C05R C06E 1.51(2) . ?
C05S C065 1.48(2) . ?
C05S C06B 1.55(2) . ?
C05T H05J 0.9600 . ?
C05T H05K 0.9600 . ?
C05T H05L 0.9600 . ?
O05U C060 1.21(2) . ?
C05V H05M 0.9601 . ?
C05V H05N 0.9602 . ?
C05V H05O 0.9602 . ?
C05W C06G 1.55(3) . ?
C05X C06C 1.52(3) . ?
C05Y H2CA 0.9600 . ?
C05Y H0EA 0.9600 . ?
C05Y H1EA 0.9600 . ?
C05Z C06F 1.50(3) . ?
C060 C06A 1.54(3) . ?
C061 H06K 0.9600 . ?
C061 H06L 0.9600 . ?
C061 H06M 0.9600 . ?
C062 H3CA 0.9600 . ?
C062 H2EA 0.9600 . ?
C062 H3EA 0.9600 . ?
C063 H06A 0.9611 . ?
C063 H06B 0.9610 . ?
C063 H06C 0.9611 . ?
C064 H06U 0.9600 . ?
C064 H06V 0.9600 . ?
C064 H06W 0.9600 . ?
C065 H06N 0.9700 . ?
C065 H06O 0.9700 . ?
C065 C06F 1.53(3) . ?
C066 H06X 0.9601 . ?
C066 H06Y 0.9601 . ?
C066 H4EA 0.9601 . ?
C067 H06D 0.9700 . ?
C067 H06E 0.9700 . ?
C067 C06C 1.52(3) . ?
C068 H4CA 0.9700 . ?
C068 H5EA 0.9700 . ?
C068 C06G 1.50(3) . ?
C069 H5CA 0.9605 . ?
C069 H6EA 0.9605 . ?
C069 H7EA 0.9605 . ?
C06A H06Z 0.9700 . ?
C06A H8EA 0.9700 . ?
C06A C06E 1.50(3) . ?
C06B H06P 0.9600 . ?
C06B H06Q 0.9600 . ?
C06B H06R 0.9600 . ?
C06C H06F 0.9700 . ?
C06C H06G 0.9700 . ?
C06D H06H 0.9600 . ?
C06D H06I 0.9600 . ?
C06D H06J 0.9600 . ?
C06E H06 0.9700 . ?
C06E H9EA 0.9700 . ?
C06F H06S 0.9700 . ?
C06F H06T 0.9700 . ?
C06G H6CA 0.9700 . ?
C06G H0FA 0.9700 . ?
